data_7242025
loop_
_publ_author_name
'Coleman, Christopher N.'
'Tapping, Patrick C.'
'Huxley, Michael T.'
'Kee, Tak W.'
'Huang, David M.'
'Doonan, Christian J.'
'Sumby, Christopher J.'

_publ_section_title
;
 Structural modulation of the photophysical and electronic properties of
 pyrene-based 3D metal--organic frameworks derived from s-block metals
;
_journal_issue 1
_journal_name_full CrystEngComm
_journal_page_first 82
_journal_page_last 90
_journal_paper_doi 10.1039/D0CE01505A
_journal_volume 23
_journal_year 2021
_chemical_formula_moiety 'C91 H51 K9 N O26.5'
_chemical_formula_sum 'C98.25 H83.25 K9 N3.25 O38.5'
_chemical_formula_weight 2277.33
_space_group_crystal_system monoclinic
_space_group_IT_number 14
_space_group_name_Hall '-P 2ybc'
_space_group_name_H-M_alt 'P 1 21/c 1'
_atom_sites_solution_hydrogens geom
_atom_sites_solution_primary dual
_audit_creation_date 2020-07-15
_audit_creation_method
;
Olex2 1.2
(compiled 2018.05.29 svn.r3508 for OlexSys, GUI svn.r5506)
;
_audit_update_record
;
2020-09-02 deposited with the CCDC.	2020-11-05 downloaded from the CCDC.
;
_cell_angle_alpha 90
_cell_angle_beta 94.59(3)
_cell_angle_gamma 90
_cell_formula_units_Z 4
_cell_length_a 17.329(4)
_cell_length_b 36.085(7)
_cell_length_c 15.194(3)
_cell_measurement_reflns_used 119477
_cell_measurement_temperature 100(2)
_cell_measurement_theta_max 28.989
_cell_measurement_theta_min 1.129
_cell_volume 9471(3)
_computing_cell_refinement 'XDS (Kabsch, 1993)'
_computing_data_collection 'BluIce (McPhillips, 2002)'
_computing_data_reduction 'XDS (Kabsch, 1993)'
_computing_molecular_graphics 'Olex2 (Dolomanov et al., 2009)'
_computing_publication_material 'Olex2 (Dolomanov et al., 2009)'
_computing_structure_refinement 'ShelXL (Sheldrick, 2015)'
_computing_structure_solution 'ShelXT (Sheldrick, 2015)'
_diffrn_ambient_temperature 100(2)
_diffrn_measured_fraction_theta_full 0.964
_diffrn_measured_fraction_theta_max 0.795
_diffrn_measurement_device_type 'ADSC Quantum 210r'
_diffrn_measurement_method 'Phi Scan'
_diffrn_radiation_monochromator 'Silicon Double Crystal'
_diffrn_radiation_source 'MX1 Beamline Australian Synchrotron'
_diffrn_radiation_type Synchrotron
_diffrn_radiation_wavelength 0.71073
_diffrn_reflns_av_R_equivalents 0.0282
_diffrn_reflns_av_unetI/netI 0.0175
_diffrn_reflns_Laue_measured_fraction_full 0.964
_diffrn_reflns_Laue_measured_fraction_max 0.795
_diffrn_reflns_limit_h_max 23
_diffrn_reflns_limit_h_min -23
_diffrn_reflns_limit_k_max 47
_diffrn_reflns_limit_k_min -47
_diffrn_reflns_limit_l_max 19
_diffrn_reflns_limit_l_min -20
_diffrn_reflns_number 119477
_diffrn_reflns_point_group_measured_fraction_full 0.964
_diffrn_reflns_point_group_measured_fraction_max 0.795
_diffrn_reflns_theta_full 26.000
_diffrn_reflns_theta_max 28.989
_diffrn_reflns_theta_min 1.129
_diffrn_standards_number 0
_exptl_absorpt_coefficient_mu 0.505
_exptl_absorpt_correction_type multi-scan
_exptl_absorpt_process_details 'XDS (Kabsch, 1993)'
_exptl_crystal_colour 'clear yellow'
_exptl_crystal_colour_lustre clear
_exptl_crystal_colour_primary yellow
_exptl_crystal_density_diffrn 1.597
_exptl_crystal_description needle
_exptl_crystal_F_000 4698
_exptl_crystal_size_max 0.43
_exptl_crystal_size_mid 0.15
_exptl_crystal_size_min 0.07
_platon_squeeze_details
;                        
The SQUEEZE routine (see below) was used to remove the electron density 
relating to coordinated solvent molecules and the anion. 
The hydrogen atoms of the coordinated water molecules were 
not located either.  These atoms, comprising 2.25 DMF, 0.5 carbonate, and the 
hydrogen atoms of 8.25 water molecules, per asymmetric unit, were added to 
the formula.  Given the relatively small pore volume these atoms 
account for the majority of the electron density (121e) and void volume.
;
_refine_diff_density_max 1.921
_refine_diff_density_min -0.528
_refine_diff_density_rms 0.106
_refine_ls_extinction_method none
_refine_ls_goodness_of_fit_ref 1.053
_refine_ls_hydrogen_treatment constr
_refine_ls_matrix_type full
_refine_ls_number_parameters 1205
_refine_ls_number_reflns 20002
_refine_ls_number_restraints 16
_refine_ls_restrained_S_all 1.056
_refine_ls_R_factor_all 0.0829
_refine_ls_R_factor_gt 0.0722
_refine_ls_shift/su_max 0.003
_refine_ls_shift/su_mean 0.000
_refine_ls_structure_factor_coef Fsqd
_refine_ls_weighting_details 'w=1/[\s^2^(Fo^2^)+(0.1503P)^2^+8.5598P] where P=(Fo^2^+2Fc^2^)/3'
_refine_ls_weighting_scheme calc
_refine_ls_wR_factor_gt 0.2254
_refine_ls_wR_factor_ref 0.2364
_reflns_Friedel_coverage 0.000
_reflns_number_gt 15913
_reflns_number_total 20002
_reflns_threshold_expression 'I > 2\s(I)'
_cod_data_source_file d0ce01505a3.cif
_cod_data_source_block '[K(TBAPy)]_sqd'
_cod_depositor_comments
;
The following automatic conversions were performed:

data item '_exptl_absorpt_correction_type' value 'Multi-Scan' was
changed to 'multi-scan' in accordance with the
/home/data/users/saulius/crontab/automatic-downloads/rss-feeds/RSC/lib/dictionaries/cif_core.dic
dictionary named 'cif_core.dic' version 2.4.2 last updated on
2011-04-26.

Automatic conversion script
Id: cif_fix_values 7556 2019-12-06 15:28:31Z antanas 
;
_cod_original_formula_sum 'C98.25 H83.25 K9 N3.25 O38.50'
_cod_database_code 7242025
_shelx_shelxl_version_number 2014/7
_shelx_space_group_comment
;
The symmetry employed for this shelxl refinement is uniquely defined
by the following loop, which should always be used as a source of
symmetry information in preference to the above space-group names.
They are only intended as comments.
;
_olex2_refinement_description
;
1. Fixed Uiso
 At 1.2 times of:
  All C(H) groups
 At 1.5 times of:
  All C(H,H,H) groups
2. Restrained distances
 K1-O60B
 2.8 with sigma of 0.02
 K1-O60A
 2.8 with sigma of 0.02
 K7-O61A
 2.8 with sigma of 0.02
 K7-O61B
 2.8 with sigma of 0.02
 K4-O69B
 2.8 with sigma of 0.02
 K4-O69A
 2.8 with sigma of 0.02
 N72A-C71A
 1.4 with sigma of 0.02
 C71A-O70A
 -1.15 with sigma of 0.02
 N72A-C73B
 1.45 with sigma of 0.02
 C74B-C73B
 -2.3 with sigma of 0.02
 N72A-C74B
 1.44 with sigma of 0.02
 O70A-C71B
 1.15 with sigma of 0.02
3. Uiso/Uaniso restraints and constraints
Uanis(C73A) \\sim Ueq: with sigma of 0.1 and sigma for terminal atoms of 0.2
4. Others
 Fixed Sof: O62A(0.5) O62B(0.5) O67(0.5) O69A(0.5) O69B(0.5) O61A(0.75)
 O60B(0.5) O60A(0.5) O61B(0.25) C73A(0.5) H73A(0.5) H73B(0.5) H73C(0.5)
 C74B(0.5) H74A(0.5) H74B(0.5) H74C(0.5) C71A(0.5) H71A(0.5) C71B(0.5)
 H71B(0.5) C73B(0.5) H73D(0.5) H73E(0.5) H73F(0.5) C74A(0.5) H74D(0.5)
 H74E(0.5) H74F(0.5)
5.a Aromatic/amide H refined with riding coordinates:
 C1A(H1A), C1B(H1B), C4A(H4A), C4B(H4B), C5A(H5A), C5B(H5B), C8A(H8A),
 C8B(H8B), C11A(H11A), C11B(H11B), C12A(H12A), C12B(H12B), C22A(H22A),
 C22B(H22B), C23A(H23A), C23B(H23B), C25A(H25A), C25B(H25B), C26A(H26A),
 C26B(H26B), C32A(H32A), C32B(H32B), C33A(H33A), C33B(H33B), C35A(H35A),
 C35B(H35B), C36A(H36A), C36B(H36B), C42A(H42A), C42B(H42B), C43A(H43A),
 C43B(H43B), C45A(H45A), C45B(H45B), C46A(H46A), C46B(H46B), C52A(H52A),
 C52B(H52B), C53A(H53A), C53B(H53B), C55A(H55A), C55B(H55B), C56A(H56A),
 C56B(H56B), C71A(H71A), C71B(H71B)
5.b Idealised Me refined as rotating group:
 C73A(H73A,H73B,H73C), C74B(H74A,H74B,H74C), C73B(H73D,H73E,H73F), C74A(H74D,
 H74E,H74F)
The structure has disordered coordinated solvent molecules surrounding
the potassium SBU; in all but one case where the DMF solvent is 100%
occupied and confined within a pocket the atoms of the coordinated solvent
beyond the donor atom were not modelled.  Also, a possible non-coordinated 
carbonate anion was not able to be modelled. The SQUEEZE routine (see below)
was used to remove the electron density relating to these solvent molecules 
and the anion. The hydrogen atoms of the coordinated water molecules were 
not located either.  These atoms, comprising 2.25 DMF, 0.5 carbonate, and the 
hydrogen atoms of 8.25 water molecules, per asymmetric unit, were added to 
the formula.
;
_olex2_submission_special_instructions 'No special instructions were received'

loop_
_space_group_symop_operation_xyz
'x, y, z'
'-x, y+1/2, -z+1/2'
'-x, -y, -z'
'x, -y-1/2, z-1/2'

loop_
_atom_site_label
_atom_site_type_symbol
_atom_site_fract_x
_atom_site_fract_y
_atom_site_fract_z
_atom_site_U_iso_or_equiv
_atom_site_adp_type
_atom_site_occupancy
_atom_site_site_symmetry_order
_atom_site_calc_flag
_atom_site_refinement_flags_posn
_atom_site_refinement_flags_adp
_atom_site_refinement_flags_occupancy
_atom_site_disorder_assembly
_atom_site_disorder_group
K1 K 1.00566(4) 1.12347(2) 0.84591(4) 0.03407(16) Uani 1 1 d D . . . .
C1A C 0.50401(14) 1.10157(7) 0.61596(17) 0.0248(5) Uani 1 1 d . . . . .
H1A H 0.5050 1.1279 0.6140 0.030 Uiso 1 1 calc R . . . .
C1B C 0.49611(15) 0.60144(7) 0.63563(17) 0.0260(5) Uani 1 1 d . . . . .
H1B H 0.4947 0.6277 0.6381 0.031 Uiso 1 1 calc R . . . .
K2 K 0.88247(4) 0.75838(2) 0.92746(4) 0.03329(16) Uani 1 1 d . . . . .
C2A C 0.57015(14) 1.08283(7) 0.65073(17) 0.0242(5) Uani 1 1 d . . . . .
C2B C 0.56368(14) 0.58336(7) 0.66745(17) 0.0247(5) Uani 1 1 d . . . . .
K3 K 0.99414(3) 0.71746(2) 0.77450(4) 0.02656(15) Uani 1 1 d . . . . .
C3A C 0.56750(14) 1.04381(7) 0.65940(17) 0.0246(5) Uani 1 1 d . . . . .
C3B C 0.56435(14) 0.54418(7) 0.66932(17) 0.0245(5) Uani 1 1 d . . . . .
K4 K 0.99563(3) 0.62428(2) 0.90102(4) 0.03278(16) Uani 1 1 d D . . . .
C4A C 0.62774(14) 1.02297(7) 0.70740(17) 0.0245(5) Uani 1 1 d . . . . .
H4A H 0.6698 1.0358 0.7375 0.029 Uiso 1 1 calc R . . . .
C4B C 0.62632(14) 0.52309(7) 0.71350(17) 0.0248(5) Uani 1 1 d . . . . .
H4B H 0.6669 0.5358 0.7467 0.030 Uiso 1 1 calc R . . . .
K5 K 0.20791(4) 0.75175(2) 0.38011(4) 0.03362(16) Uani 1 1 d . . . . .
C5A C 0.62617(14) 0.98549(7) 0.71093(17) 0.0253(5) Uani 1 1 d . . . . .
H5A H 0.6669 0.9728 0.7440 0.030 Uiso 1 1 calc R . . . .
C5B C 0.62852(14) 0.48563(7) 0.70911(17) 0.0255(5) Uani 1 1 d . . . . .
H5B H 0.6708 0.4728 0.7389 0.031 Uiso 1 1 calc R . . . .
K6 K -0.00394(4) 0.86966(2) 0.65327(4) 0.03886(18) Uani 1 1 d . . . . .
C6A C 0.56473(14) 0.96445(7) 0.66619(17) 0.0244(5) Uani 1 1 d . . . . .
C6B C 0.56870(14) 0.46486(7) 0.66066(17) 0.0237(5) Uani 1 1 d . . . . .
K7 K 0.22292(4) 1.25263(2) 0.33708(4) 0.03346(16) Uani 1 1 d D . . . .
C7A C 0.56444(15) 0.92530(7) 0.66436(17) 0.0249(5) Uani 1 1 d . . . . .
C7B C 0.57182(15) 0.42601(7) 0.65168(17) 0.0251(5) Uani 1 1 d . . . . .
K8 K 0.89458(4) 0.25777(2) 0.88075(4) 0.03098(16) Uani 1 1 d . . . . .
C8A C 0.49744(15) 0.90728(7) 0.63169(17) 0.0259(5) Uani 1 1 d . . . . .
H8A H 0.4968 0.8810 0.6327 0.031 Uiso 1 1 calc R . . . .
C8B C 0.50614(14) 0.40735(7) 0.61608(17) 0.0256(5) Uani 1 1 d . . . . .
H8B H 0.5077 0.3811 0.6132 0.031 Uiso 1 1 calc R . . . .
K9 K 0.00693(4) 0.36973(2) 0.60172(5) 0.04073(18) Uani 1 1 d . . . . .
C9A C 0.43116(14) 0.92571(7) 0.59745(17) 0.0243(5) Uani 1 1 d . . . . .
C9B C 0.43863(15) 0.42525(7) 0.58468(17) 0.0257(5) Uani 1 1 d . . . . .
C10A C 0.43378(14) 0.96468(7) 0.58921(17) 0.0242(5) Uani 1 1 d . . . . .
C10B C 0.43771(14) 0.46447(7) 0.58362(17) 0.0244(5) Uani 1 1 d . . . . .
C11A C 0.37354(14) 0.98532(8) 0.54131(17) 0.0260(5) Uani 1 1 d . . . . .
H11A H 0.3315 0.9724 0.5114 0.031 Uiso 1 1 calc R . . . .
C11B C 0.37609(14) 0.48543(7) 0.53913(17) 0.0252(5) Uani 1 1 d . . . . .
H11B H 0.3357 0.4727 0.5057 0.030 Uiso 1 1 calc R . . . .
C12A C 0.37488(14) 1.02278(7) 0.53753(17) 0.0250(5) Uani 1 1 d . . . . .
H12A H 0.3341 1.0354 0.5045 0.030 Uiso 1 1 calc R . . . .
C12B C 0.37379(14) 0.52300(7) 0.54334(17) 0.0251(5) Uani 1 1 d . . . . .
H12B H 0.3316 0.5359 0.5134 0.030 Uiso 1 1 calc R . . . .
C13A C 0.43639(14) 1.04387(7) 0.58214(17) 0.0245(5) Uani 1 1 d . . . . .
C13B C 0.43366(14) 0.54364(7) 0.59192(17) 0.0248(5) Uani 1 1 d . . . . .
C14A C 0.43655(14) 1.08317(7) 0.58399(17) 0.0243(5) Uani 1 1 d . . . . .
C14B C 0.43035(14) 0.58269(7) 0.60031(17) 0.0245(5) Uani 1 1 d . . . . .
C15A C 0.50114(14) 1.02410(7) 0.62219(17) 0.0235(5) Uani 1 1 d . . . . .
C15B C 0.50006(14) 0.52414(7) 0.62863(17) 0.0242(5) Uani 1 1 d . . . . .
C16A C 0.49993(14) 0.98450(7) 0.62625(17) 0.0242(5) Uani 1 1 d . . . . .
C16B C 0.50185(14) 0.48449(7) 0.62420(17) 0.0240(5) Uani 1 1 d . . . . .
C21A C 0.64181(14) 1.10463(7) 0.67499(17) 0.0242(5) Uani 1 1 d . . . . .
C21B C 0.63327(14) 0.60573(7) 0.69647(17) 0.0247(5) Uani 1 1 d . . . . .
C22A C 0.63841(15) 1.13979(7) 0.71411(18) 0.0261(5) Uani 1 1 d . . . . .
H22A H 0.5899 1.1492 0.7291 0.031 Uiso 1 1 calc R . . . .
C22B C 0.62722(15) 0.63989(7) 0.73921(18) 0.0265(5) Uani 1 1 d . . . . .
H22B H 0.5777 0.6485 0.7525 0.032 Uiso 1 1 calc R . . . .
C23A C 0.70482(15) 1.16114(7) 0.73134(18) 0.0263(5) Uani 1 1 d . . . . .
H23A H 0.7011 1.1850 0.7573 0.032 Uiso 1 1 calc R . . . .
C23B C 0.69222(15) 0.66159(7) 0.76268(18) 0.0276(5) Uani 1 1 d . . . . .
H23B H 0.6865 0.6850 0.7901 0.033 Uiso 1 1 calc R . . . .
C24A C 0.77687(14) 1.14785(7) 0.71087(17) 0.0251(5) Uani 1 1 d . . . . .
C24B C 0.76584(15) 0.64889(7) 0.74581(18) 0.0268(5) Uani 1 1 d . . . . .
C25A C 0.78076(15) 1.11278(7) 0.67302(17) 0.0259(5) Uani 1 1 d . . . . .
H25A H 0.8296 1.1031 0.6600 0.031 Uiso 1 1 calc R . . . .
C25B C 0.77243(15) 0.61535(7) 0.70286(18) 0.0266(5) Uani 1 1 d . . . . .
H25B H 0.8222 0.6066 0.6909 0.032 Uiso 1 1 calc R . . . .
C26A C 0.71459(14) 1.09183(7) 0.65413(18) 0.0252(5) Uani 1 1 d . . . . .
H26A H 0.7185 1.0684 0.6265 0.030 Uiso 1 1 calc R . . . .
C26B C 0.70749(14) 0.59432(7) 0.67695(17) 0.0258(5) Uani 1 1 d . . . . .
H26B H 0.7133 0.5719 0.6455 0.031 Uiso 1 1 calc R . . . .
C27A C 0.85036(15) 1.17057(7) 0.72935(18) 0.0267(5) Uani 1 1 d . . . . .
C27B C 0.83803(15) 0.67091(8) 0.77452(18) 0.0277(5) Uani 1 1 d . . . . .
O28A O 0.84367(11) 1.20383(5) 0.75341(13) 0.0289(4) Uani 1 1 d . . . . .
O28B O 0.83001(11) 0.70426(5) 0.79945(13) 0.0316(4) Uani 1 1 d . . . . .
O29A O 0.91331(11) 1.15464(5) 0.71759(14) 0.0307(4) Uani 1 1 d . . . . .
O29B O 0.90204(11) 0.65481(5) 0.77046(14) 0.0320(4) Uani 1 1 d . . . . .
C31A C 0.63269(14) 0.90238(7) 0.69459(17) 0.0250(5) Uani 1 1 d . . . . .
C31B C 0.64234(14) 0.40360(7) 0.67726(17) 0.0242(5) Uani 1 1 d . . . . .
C32A C 0.70791(15) 0.91185(7) 0.67527(18) 0.0266(5) Uani 1 1 d . . . . .
H32A H 0.7163 0.9342 0.6443 0.032 Uiso 1 1 calc R . . . .
C32B C 0.71590(15) 0.41450(7) 0.65566(18) 0.0266(5) Uani 1 1 d . . . . .
H32B H 0.7222 0.4379 0.6284 0.032 Uiso 1 1 calc R . . . .
C33A C 0.77067(15) 0.88896(7) 0.70083(18) 0.0270(5) Uani 1 1 d . . . . .
H33A H 0.8215 0.8962 0.6887 0.032 Uiso 1 1 calc R . . . .
C33B C 0.77998(15) 0.39173(7) 0.67347(18) 0.0261(5) Uani 1 1 d . . . . .
H33B H 0.8297 0.3999 0.6596 0.031 Uiso 1 1 calc R . . . .
C34A C 0.75936(15) 0.85563(7) 0.74389(18) 0.0263(5) Uani 1 1 d . . . . .
C34B C 0.77169(15) 0.35692(7) 0.71153(17) 0.0254(5) Uani 1 1 d . . . . .
C35A C 0.68499(16) 0.84571(7) 0.76198(18) 0.0283(5) Uani 1 1 d . . . . .
H35A H 0.6767 0.8228 0.7907 0.034 Uiso 1 1 calc R . . . .
C35B C 0.69880(15) 0.34601(7) 0.73411(18) 0.0272(5) Uani 1 1 d . . . . .
H35B H 0.6927 0.3226 0.7611 0.033 Uiso 1 1 calc R . . . .
C36A C 0.62266(15) 0.86870(7) 0.73879(18) 0.0266(5) Uani 1 1 d . . . . .
H36A H 0.5723 0.8616 0.7530 0.032 Uiso 1 1 calc R . . . .
C36B C 0.63514(15) 0.36891(7) 0.71772(18) 0.0265(5) Uani 1 1 d . . . . .
H36B H 0.5859 0.3610 0.7340 0.032 Uiso 1 1 calc R . . . .
C37A C 0.82672(16) 0.83036(8) 0.77029(18) 0.0294(6) Uani 1 1 d . . . . .
C37B C 0.83998(15) 0.33109(8) 0.72707(18) 0.0281(5) Uani 1 1 d . . . . .
O38A O 0.89427(11) 0.84262(6) 0.76376(14) 0.0347(5) Uani 1 1 d . . . . .
O38B O 0.90619(11) 0.34349(6) 0.71300(14) 0.0329(4) Uani 1 1 d . . . . .
O39A O 0.81165(12) 0.79792(6) 0.79481(14) 0.0347(4) Uani 1 1 d . . . . .
O39B O 0.82674(12) 0.29841(5) 0.74996(14) 0.0329(4) Uani 1 1 d . . . . .
C41A C 0.36037(15) 0.90335(7) 0.57297(17) 0.0249(5) Uani 1 1 d . . . . .
C41B C 0.36928(14) 0.40273(7) 0.55614(17) 0.0252(5) Uani 1 1 d . . . . .
C42A C 0.36592(15) 0.86844(7) 0.53434(18) 0.0253(5) Uani 1 1 d . . . . .
H42A H 0.4149 0.8597 0.5195 0.030 Uiso 1 1 calc R . . . .
C42B C 0.37685(15) 0.36842(7) 0.51322(18) 0.0262(5) Uani 1 1 d . . . . .
H42B H 0.4267 0.3601 0.5000 0.031 Uiso 1 1 calc R . . . .
C43A C 0.30068(15) 0.84620(7) 0.51728(18) 0.0262(5) Uani 1 1 d . . . . .
H43A H 0.3054 0.8226 0.4907 0.031 Uiso 1 1 calc R . . . .
C43B C 0.31259(15) 0.34671(7) 0.49006(18) 0.0272(5) Uani 1 1 d . . . . .
H43B H 0.3188 0.3235 0.4618 0.033 Uiso 1 1 calc R . . . .
C44A C 0.22855(15) 0.85866(7) 0.53928(18) 0.0257(5) Uani 1 1 d . . . . .
C44B C 0.23919(15) 0.35843(7) 0.50770(17) 0.0272(5) Uani 1 1 d . . . . .
C45A C 0.22267(15) 0.89337(7) 0.57785(18) 0.0271(5) Uani 1 1 d . . . . .
H45A H 0.1736 0.9021 0.5924 0.033 Uiso 1 1 calc R . . . .
C45B C 0.23093(15) 0.39189(7) 0.55208(18) 0.0273(5) Uani 1 1 d . . . . .
H45B H 0.1810 0.4000 0.5651 0.033 Uiso 1 1 calc R . . . .
C46A C 0.28750(15) 0.91534(7) 0.59530(18) 0.0266(5) Uani 1 1 d . . . . .
H46A H 0.2826 0.9388 0.6227 0.032 Uiso 1 1 calc R . . . .
C46B C 0.29556(15) 0.41339(7) 0.57724(18) 0.0264(5) Uani 1 1 d . . . . .
H46B H 0.2894 0.4357 0.6093 0.032 Uiso 1 1 calc R . . . .
C47A C 0.15675(15) 0.83537(8) 0.52106(18) 0.0297(6) Uani 1 1 d . . . . .
C47B C 0.16754(16) 0.33661(8) 0.47761(18) 0.0312(6) Uani 1 1 d . . . . .
O48A O 0.16359(12) 0.80291(6) 0.49201(14) 0.0341(4) Uani 1 1 d . . . . .
O48B O 0.17505(12) 0.30424(6) 0.44806(14) 0.0365(5) Uani 1 1 d . . . . .
O49A O 0.09337(11) 0.84959(6) 0.53710(15) 0.0383(5) Uani 1 1 d . . . . .
O49B O 0.10333(11) 0.35226(7) 0.48371(15) 0.0409(5) Uani 1 1 d . . . . .
C51A C 0.36700(14) 1.10538(7) 0.55390(17) 0.0248(5) Uani 1 1 d . . . . .
C51B C 0.35885(15) 0.60435(7) 0.57448(17) 0.0252(5) Uani 1 1 d . . . . .
C52A C 0.29312(15) 1.09498(7) 0.57560(17) 0.0259(5) Uani 1 1 d . . . . .
H52A H 0.2871 1.0729 0.6085 0.031 Uiso 1 1 calc R . . . .
C52B C 0.28640(14) 0.59227(7) 0.59854(17) 0.0255(5) Uani 1 1 d . . . . .
H52B H 0.2826 0.5692 0.6280 0.031 Uiso 1 1 calc R . . . .
C53A C 0.22869(15) 1.11617(7) 0.55006(17) 0.0259(5) Uani 1 1 d . . . . .
H53A H 0.1790 1.1079 0.5636 0.031 Uiso 1 1 calc R . . . .
C53B C 0.22048(15) 0.61348(7) 0.58002(18) 0.0262(5) Uani 1 1 d . . . . .
H53B H 0.1719 0.6044 0.5954 0.031 Uiso 1 1 calc R . . . .
C54A C 0.23533(14) 1.14932(7) 0.50498(17) 0.0253(5) Uani 1 1 d . . . . .
C54B C 0.22434(14) 0.64788(7) 0.53926(17) 0.0251(5) Uani 1 1 d . . . . .
C55A C 0.30908(15) 1.16074(7) 0.48438(17) 0.0262(5) Uani 1 1 d . . . . .
H55A H 0.3151 1.1835 0.4544 0.031 Uiso 1 1 calc R . . . .
C55B C 0.29611(15) 0.66019(8) 0.51440(18) 0.0267(5) Uani 1 1 d . . . . .
H55B H 0.2998 0.6834 0.4856 0.032 Uiso 1 1 calc R . . . .
C56A C 0.37335(15) 1.13887(7) 0.50758(18) 0.0268(5) Uani 1 1 d . . . . .
H56A H 0.4228 1.1467 0.4918 0.032 Uiso 1 1 calc R . . . .
C56B C 0.36230(15) 0.63847(7) 0.53179(18) 0.0261(5) Uani 1 1 d . . . . .
H56B H 0.4105 0.6471 0.5142 0.031 Uiso 1 1 calc R . . . .
C57A C 0.16443(15) 1.17210(8) 0.47860(18) 0.0271(5) Uani 1 1 d . . . . .
C57B C 0.15226(15) 0.67112(7) 0.52286(18) 0.0265(5) Uani 1 1 d . . . . .
O58A O 0.09942(11) 1.15655(6) 0.48462(14) 0.0319(4) Uani 1 1 d . . . . .
O58B O 0.08859(10) 0.65588(5) 0.53575(14) 0.0304(4) Uani 1 1 d . . . . .
O59A O 0.17238(11) 1.20510(5) 0.45310(13) 0.0298(4) Uani 1 1 d . . . . .
O59B O 0.15906(11) 0.70452(5) 0.49898(13) 0.0293(4) Uani 1 1 d . . . . .
O62A O -0.0009(4) 0.93992(15) 0.5411(4) 0.0433(14) Uani 0.5 1 d . . P A 1
O62B O -0.0398(5) 0.9313(2) 0.5292(5) 0.0674(19) Uani 0.5 1 d . . P A 2
O63 O 0.0150(3) 0.43795(8) 0.7105(2) 0.0929(13) Uani 1 1 d . . . . .
O64 O -0.02960(11) 0.28274(6) 0.62978(13) 0.0330(4) Uani 1 1 d . . . . .
O65 O 1.01051(11) 0.20819(5) 0.90649(13) 0.0317(4) Uani 1 1 d . . . . .
O66 O 0.99916(11) 0.70942(5) 0.95618(13) 0.0312(4) Uani 1 1 d . . . . .
O67 O 0.7074(5) 0.75065(17) 0.8876(6) 0.084(2) Uani 0.5 1 d . . P . .
O68 O 0.95805(11) 0.78215(6) 0.67762(13) 0.0333(4) Uani 1 1 d . . . . .
O69A O 1.0185(4) 0.56621(18) 0.7860(5) 0.0663(18) Uani 0.5 1 d D . P B 1
O69B O 0.9695(4) 0.5664(2) 0.7785(5) 0.0681(19) Uani 0.5 1 d D . P B 2
O70A O 0.36246(19) 0.75132(10) 0.4064(3) 0.0751(10) Uani 1 1 d D . . . .
O61A O 0.3779(2) 1.25113(12) 0.3735(4) 0.0758(13) Uani 0.75 1 d D . P C 1
O60B O 0.9690(5) 1.0671(2) 0.9562(6) 0.092(2) Uani 0.5 1 d D . P D 2
O60A O 1.0291(7) 1.0642(2) 0.9644(8) 0.130(4) Uani 0.5 1 d D . P D 1
O61B O 0.3546(5) 1.2528(2) 0.4426(6) 0.040(2) Uani 0.25 1 d D . P C 2
N72A N 0.4903(3) 0.74561(12) 0.3819(3) 0.0773(12) Uani 1 1 d D . . . .
C73A C 0.4992(6) 0.7858(3) 0.3827(9) 0.083(3) Uani 0.5 1 d . U P E 1
H73A H 0.5535 0.7922 0.3985 0.125 Uiso 0.5 1 calc GR . P E 1
H73B H 0.4668 0.7966 0.4260 0.125 Uiso 0.5 1 calc GR . P E 1
H73C H 0.4833 0.7957 0.3239 0.125 Uiso 0.5 1 calc GR . P E 1
C74B C 0.5048(10) 0.7082(4) 0.3940(11) 0.120(5) Uiso 0.5 1 d D . P E 2
H74A H 0.5547 0.7049 0.4284 0.180 Uiso 0.5 1 calc GR . P E 2
H74B H 0.5064 0.6961 0.3365 0.180 Uiso 0.5 1 calc GR . P E 2
H74C H 0.4636 0.6971 0.4259 0.180 Uiso 0.5 1 calc GR . P E 2
C71A C 0.4130(5) 0.7311(3) 0.3915(6) 0.067(2) Uani 0.5 1 d D . P E 1
H71A H 0.4033 0.7053 0.3857 0.080 Uiso 0.5 1 calc R . P E 1
C71B C 0.4215(9) 0.7675(5) 0.3952(12) 0.134(5) Uiso 0.5 1 d D . P E 2
H71B H 0.4233 0.7938 0.3951 0.161 Uiso 0.5 1 calc R . P E 2
C73B C 0.5466(10) 0.7789(4) 0.3759(14) 0.140(7) Uiso 0.5 1 d D . P E 2
H73D H 0.6000 0.7698 0.3786 0.209 Uiso 0.5 1 calc GR . P E 2
H73E H 0.5406 0.7959 0.4253 0.209 Uiso 0.5 1 calc GR . P E 2
H73F H 0.5345 0.7921 0.3201 0.209 Uiso 0.5 1 calc GR . P E 2
C74A C 0.5441(6) 0.7157(2) 0.3646(9) 0.081(3) Uani 0.5 1 d . . P E 1
H74D H 0.5771 0.7103 0.4185 0.122 Uiso 0.5 1 calc GR . P E 1
H74E H 0.5764 0.7232 0.3177 0.122 Uiso 0.5 1 calc GR . P E 1
H74F H 0.5147 0.6934 0.3461 0.122 Uiso 0.5 1 calc GR . P E 1

loop_
_atom_site_aniso_label
_atom_site_aniso_U_11
_atom_site_aniso_U_22
_atom_site_aniso_U_33
_atom_site_aniso_U_23
_atom_site_aniso_U_13
_atom_site_aniso_U_12
K1 0.0309(3) 0.0354(3) 0.0361(3) 0.0011(2) 0.0034(3) 0.0027(2)
C1A 0.0242(12) 0.0231(12) 0.0273(12) -0.0012(10) 0.0021(10) 0.0005(9)
C1B 0.0253(12) 0.0239(12) 0.0287(13) -0.0005(10) 0.0019(10) 0.0000(10)
K2 0.0318(3) 0.0306(3) 0.0381(3) 0.0046(2) 0.0066(3) 0.0066(2)
C2A 0.0191(11) 0.0287(13) 0.0249(12) -0.0003(10) 0.0016(9) -0.0004(9)
C2B 0.0200(11) 0.0278(13) 0.0261(12) 0.0000(10) 0.0009(10) 0.0005(10)
K3 0.0213(3) 0.0272(3) 0.0306(3) 0.0002(2) -0.0009(2) 0.00006(19)
C3A 0.0211(12) 0.0269(12) 0.0259(12) -0.0008(10) 0.0012(10) 0.0004(10)
C3B 0.0217(12) 0.0268(12) 0.0250(12) -0.0005(10) 0.0021(10) -0.0003(10)
K4 0.0285(3) 0.0338(3) 0.0361(3) -0.0008(2) 0.0031(3) 0.0015(2)
C4A 0.0192(11) 0.0279(13) 0.0260(12) -0.0001(10) -0.0005(10) -0.0006(9)
C4B 0.0185(11) 0.0285(13) 0.0269(12) -0.0002(10) -0.0010(10) -0.0010(9)
K5 0.0361(3) 0.0312(3) 0.0331(3) 0.0016(2) -0.0001(3) 0.0005(2)
C5A 0.0190(11) 0.0286(13) 0.0277(12) 0.0004(10) -0.0009(10) 0.0022(10)
C5B 0.0201(11) 0.0288(13) 0.0272(12) 0.0006(10) 0.0005(10) 0.0017(10)
K6 0.0297(3) 0.0508(4) 0.0361(3) 0.0017(3) 0.0029(3) -0.0032(3)
C6A 0.0206(11) 0.0268(13) 0.0256(12) 0.0001(10) 0.0000(10) 0.0012(10)
C6B 0.0203(11) 0.0244(12) 0.0264(12) 0.0002(10) 0.0006(10) 0.0003(9)
K7 0.0359(3) 0.0320(3) 0.0322(3) 0.0021(2) 0.0008(3) -0.0002(2)
C7A 0.0219(12) 0.0277(13) 0.0249(12) 0.0008(10) 0.0015(10) 0.0015(10)
C7B 0.0219(12) 0.0264(12) 0.0270(12) 0.0012(10) 0.0015(10) 0.0017(10)
K8 0.0287(3) 0.0306(3) 0.0335(3) 0.0020(2) 0.0019(2) 0.0053(2)
C8A 0.0248(12) 0.0250(12) 0.0278(12) 0.0003(10) 0.0008(10) 0.0020(10)
C8B 0.0233(12) 0.0243(12) 0.0290(12) 0.0004(10) 0.0001(10) -0.0008(9)
K9 0.0292(3) 0.0562(4) 0.0370(4) -0.0075(3) 0.0039(3) -0.0052(3)
C9A 0.0200(11) 0.0266(12) 0.0261(12) -0.0010(10) 0.0001(10) 0.0005(9)
C9B 0.0208(12) 0.0284(13) 0.0277(12) -0.0001(10) 0.0001(10) -0.0007(10)
C10A 0.0194(11) 0.0269(13) 0.0262(12) -0.0017(10) 0.0015(10) 0.0008(9)
C10B 0.0210(12) 0.0262(12) 0.0260(12) 0.0003(10) 0.0010(10) -0.0001(10)
C11A 0.0187(11) 0.0314(13) 0.0277(12) -0.0006(10) 0.0003(10) 0.0010(10)
C11B 0.0174(11) 0.0298(13) 0.0279(12) 0.0002(10) -0.0013(10) -0.0009(10)
C12A 0.0171(11) 0.0297(13) 0.0277(12) 0.0009(10) -0.0014(10) 0.0015(9)
C12B 0.0201(11) 0.0280(13) 0.0268(12) 0.0015(10) -0.0003(10) 0.0001(9)
C13A 0.0217(12) 0.0256(12) 0.0260(12) -0.0005(10) 0.0014(10) -0.0003(10)
C13B 0.0206(12) 0.0266(12) 0.0271(12) 0.0001(10) 0.0021(10) -0.0007(10)
C14A 0.0198(11) 0.0276(13) 0.0253(12) 0.0017(10) 0.0011(10) 0.0006(9)
C14B 0.0210(12) 0.0267(12) 0.0255(12) 0.0017(10) -0.0003(10) 0.0010(10)
C15A 0.0182(11) 0.0274(13) 0.0250(12) -0.0004(10) 0.0012(10) 0.0010(9)
C15B 0.0196(12) 0.0286(13) 0.0244(12) 0.0019(10) 0.0019(10) -0.0007(9)
C16A 0.0189(12) 0.0282(13) 0.0255(12) 0.0003(10) 0.0012(10) 0.0008(9)
C16B 0.0190(11) 0.0275(13) 0.0257(12) 0.0010(10) 0.0030(10) 0.0007(9)
C21A 0.0206(11) 0.0264(12) 0.0249(12) 0.0018(10) -0.0021(10) -0.0002(9)
C21B 0.0226(12) 0.0255(12) 0.0259(12) 0.0018(10) 0.0002(10) -0.0012(9)
C22A 0.0208(12) 0.0255(12) 0.0319(13) 0.0017(10) 0.0008(10) 0.0020(9)
C22B 0.0221(12) 0.0281(13) 0.0290(13) 0.0003(10) 0.0000(10) 0.0009(10)
C23A 0.0244(12) 0.0254(12) 0.0288(13) -0.0013(10) 0.0006(10) 0.0007(10)
C23B 0.0275(13) 0.0259(12) 0.0289(13) 0.0000(10) -0.0016(11) -0.0005(10)
C24A 0.0206(12) 0.0280(13) 0.0262(12) 0.0015(10) -0.0014(10) -0.0023(10)
C24B 0.0238(12) 0.0280(13) 0.0280(13) 0.0031(10) -0.0023(10) -0.0026(10)
C25A 0.0215(12) 0.0285(13) 0.0274(12) 0.0011(10) 0.0002(10) 0.0008(10)
C25B 0.0210(12) 0.0298(13) 0.0287(13) 0.0021(10) -0.0009(10) -0.0006(10)
C26A 0.0201(11) 0.0246(12) 0.0303(13) 0.0008(10) -0.0010(10) 0.0005(9)
C26B 0.0207(12) 0.0274(12) 0.0289(13) -0.0004(10) -0.0002(10) -0.0007(10)
C27A 0.0245(12) 0.0289(13) 0.0260(12) 0.0024(10) -0.0022(10) -0.0007(10)
C27B 0.0246(12) 0.0306(13) 0.0270(12) 0.0053(10) -0.0034(10) -0.0037(10)
O28A 0.0263(9) 0.0261(9) 0.0335(10) -0.0016(8) -0.0026(8) -0.0024(7)
O28B 0.0269(9) 0.0296(10) 0.0368(10) -0.0011(8) -0.0056(8) -0.0033(8)
O29A 0.0216(9) 0.0321(10) 0.0381(11) -0.0036(8) -0.0004(8) -0.0017(7)
O29B 0.0233(9) 0.0325(10) 0.0396(11) -0.0004(8) -0.0010(8) -0.0029(8)
C31A 0.0219(12) 0.0254(12) 0.0275(12) -0.0016(10) 0.0003(10) 0.0015(10)
C31B 0.0197(11) 0.0268(12) 0.0257(12) -0.0014(10) -0.0011(10) 0.0017(9)
C32A 0.0226(12) 0.0268(13) 0.0300(13) 0.0014(10) -0.0001(10) 0.0005(10)
C32B 0.0221(12) 0.0254(12) 0.0318(13) 0.0013(10) -0.0017(10) 0.0003(10)
C33A 0.0198(11) 0.0295(13) 0.0315(13) -0.0025(11) 0.0000(10) 0.0012(10)
C33B 0.0202(11) 0.0285(13) 0.0294(13) -0.0010(10) 0.0001(10) -0.0007(10)
C34A 0.0238(12) 0.0264(12) 0.0281(13) -0.0011(10) -0.0021(10) 0.0036(10)
C34B 0.0227(12) 0.0263(12) 0.0265(12) -0.0032(10) -0.0015(10) 0.0019(10)
C35A 0.0288(13) 0.0271(13) 0.0285(13) 0.0000(10) -0.0002(11) 0.0030(10)
C35B 0.0240(12) 0.0254(12) 0.0317(13) -0.0001(10) -0.0015(11) 0.0013(10)
C36A 0.0215(12) 0.0271(13) 0.0313(13) -0.0008(10) 0.0018(10) -0.0003(10)
C36B 0.0206(12) 0.0274(13) 0.0312(13) -0.0008(10) 0.0003(10) 0.0011(10)
C37A 0.0258(13) 0.0343(14) 0.0274(13) -0.0046(11) -0.0021(10) 0.0077(11)
C37B 0.0256(13) 0.0320(14) 0.0261(12) -0.0037(10) -0.0017(10) 0.0038(10)
O38A 0.0227(9) 0.0401(11) 0.0409(11) 0.0013(9) -0.0008(8) 0.0049(8)
O38B 0.0228(9) 0.0347(10) 0.0407(11) 0.0002(9) -0.0005(8) 0.0040(8)
O39A 0.0324(10) 0.0309(10) 0.0400(11) 0.0036(9) -0.0025(9) 0.0058(8)
O39B 0.0311(10) 0.0308(10) 0.0363(10) 0.0028(8) -0.0007(8) 0.0049(8)
C41A 0.0228(12) 0.0270(12) 0.0245(12) 0.0013(10) -0.0011(10) -0.0010(10)
C41B 0.0212(12) 0.0264(12) 0.0273(12) 0.0021(10) -0.0013(10) -0.0025(10)
C42A 0.0202(11) 0.0266(12) 0.0289(12) 0.0024(10) 0.0004(10) -0.0006(9)
C42B 0.0240(12) 0.0258(12) 0.0284(13) 0.0004(10) -0.0004(10) 0.0012(10)
C43A 0.0240(12) 0.0258(12) 0.0286(13) 0.0022(10) 0.0004(10) -0.0028(10)
C43B 0.0268(13) 0.0274(13) 0.0268(12) 0.0021(10) -0.0023(10) -0.0022(10)
C44A 0.0225(12) 0.0266(12) 0.0277(12) 0.0033(10) -0.0006(10) -0.0029(10)
C44B 0.0271(13) 0.0279(13) 0.0260(12) 0.0021(10) -0.0017(10) -0.0043(10)
C45A 0.0209(12) 0.0310(13) 0.0291(13) 0.0013(10) 0.0003(10) -0.0001(10)
C45B 0.0207(12) 0.0307(13) 0.0302(13) 0.0033(11) -0.0009(10) -0.0010(10)
C46A 0.0222(12) 0.0253(12) 0.0320(13) -0.0005(10) -0.0011(10) 0.0013(10)
C46B 0.0235(12) 0.0257(12) 0.0297(13) 0.0005(10) -0.0004(10) 0.0001(10)
C47A 0.0251(13) 0.0351(14) 0.0280(13) 0.0029(11) -0.0034(11) -0.0062(11)
C47B 0.0275(13) 0.0395(15) 0.0259(13) 0.0019(11) -0.0017(11) -0.0109(11)
O48A 0.0321(10) 0.0350(11) 0.0352(11) -0.0043(9) 0.0022(9) -0.0085(8)
O48B 0.0360(11) 0.0379(11) 0.0354(11) -0.0049(9) 0.0018(9) -0.0111(9)
O49A 0.0217(9) 0.0478(12) 0.0451(12) -0.0101(10) 0.0000(9) -0.0056(8)
O49B 0.0234(10) 0.0548(14) 0.0442(12) -0.0114(10) 0.0010(9) -0.0074(9)
C51A 0.0220(12) 0.0258(12) 0.0262(12) -0.0005(10) 0.0001(10) 0.0022(9)
C51B 0.0220(12) 0.0275(13) 0.0256(12) -0.0016(10) -0.0015(10) 0.0018(10)
C52A 0.0235(12) 0.0254(12) 0.0284(12) -0.0006(10) -0.0011(10) 0.0020(10)
C52B 0.0209(12) 0.0266(13) 0.0285(12) 0.0006(10) -0.0018(10) 0.0006(9)
C53A 0.0206(11) 0.0288(13) 0.0281(13) -0.0015(10) 0.0002(10) 0.0015(10)
C53B 0.0206(12) 0.0297(13) 0.0280(12) 0.0001(10) 0.0005(10) -0.0008(10)
C54A 0.0222(12) 0.0275(13) 0.0259(12) -0.0012(10) -0.0002(10) 0.0030(10)
C54B 0.0210(12) 0.0269(12) 0.0266(12) -0.0013(10) -0.0026(10) 0.0017(10)
C55A 0.0246(12) 0.0264(12) 0.0275(12) 0.0010(10) 0.0008(10) 0.0001(10)
C55B 0.0222(12) 0.0283(13) 0.0293(13) 0.0016(10) 0.0002(10) 0.0022(10)
C56A 0.0210(12) 0.0295(13) 0.0296(13) 0.0004(10) 0.0001(10) 0.0008(10)
C56B 0.0194(11) 0.0270(13) 0.0317(13) 0.0001(10) 0.0008(10) 0.0010(9)
C57A 0.0241(12) 0.0314(14) 0.0255(12) -0.0023(10) -0.0003(10) 0.0020(10)
C57B 0.0219(12) 0.0307(13) 0.0263(12) -0.0019(10) -0.0015(10) 0.0013(10)
O58A 0.0209(9) 0.0375(11) 0.0371(10) 0.0032(8) 0.0012(8) 0.0020(8)
O58B 0.0202(9) 0.0342(10) 0.0366(10) 0.0023(8) 0.0004(8) 0.0014(7)
O59A 0.0254(9) 0.0297(10) 0.0341(10) 0.0044(8) 0.0010(8) 0.0031(7)
O59B 0.0249(9) 0.0279(10) 0.0348(10) 0.0034(8) 0.0000(8) 0.0045(7)
O62A 0.060(4) 0.027(2) 0.039(2) 0.0030(18) -0.016(3) -0.018(2)
O62B 0.082(5) 0.056(4) 0.064(4) 0.012(3) 0.006(4) 0.033(4)
O63 0.178(4) 0.0338(15) 0.0665(19) -0.0001(13) 0.010(2) -0.0264(19)
O64 0.0292(10) 0.0359(11) 0.0328(10) -0.0014(8) -0.0036(8) 0.0078(8)
O65 0.0246(9) 0.0318(10) 0.0381(10) 0.0044(8) -0.0010(8) 0.0045(8)
O66 0.0228(9) 0.0361(10) 0.0343(10) 0.0032(8) -0.0002(8) 0.0028(8)
O67 0.082(5) 0.061(4) 0.104(6) 0.003(3) -0.022(4) -0.011(3)
O68 0.0318(10) 0.0339(10) 0.0334(10) -0.0017(8) -0.0017(8) 0.0078(8)
O69A 0.087(5) 0.047(3) 0.066(4) 0.005(3) 0.016(4) 0.009(4)
O69B 0.080(5) 0.058(4) 0.068(4) 0.001(3) 0.015(4) -0.028(4)
O70A 0.0448(17) 0.085(2) 0.096(3) 0.0006(18) 0.0044(17) 0.0014(15)
O61A 0.043(2) 0.083(3) 0.101(4) 0.009(2) 0.004(2) 0.0015(18)
O60B 0.071(5) 0.084(5) 0.120(6) 0.029(5) 0.004(5) 0.016(4)
O60A 0.153(9) 0.068(5) 0.167(10) -0.001(6) -0.001(8) 0.032(6)
O61B 0.043(5) 0.043(5) 0.035(5) 0.009(4) 0.002(4) -0.004(4)
N72A 0.074(3) 0.076(3) 0.085(3) 0.016(2) 0.025(2) 0.015(2)
C73A 0.068(6) 0.074(6) 0.111(9) -0.014(6) 0.021(6) -0.045(5)
C71A 0.075(6) 0.055(5) 0.071(5) -0.004(4) 0.006(5) -0.018(4)
C74A 0.057(5) 0.046(5) 0.143(10) 0.014(5) 0.023(6) 0.008(4)

loop_
_atom_type_symbol
_atom_type_description
_atom_type_scat_dispersion_real
_atom_type_scat_dispersion_imag
_atom_type_scat_source
C C 0.0033 0.0016 'International Tables Vol C Tables 4.2.6.8 and 6.1.1.4'
H H 0.0000 0.0000 'International Tables Vol C Tables 4.2.6.8 and 6.1.1.4'
N N 0.0061 0.0033 'International Tables Vol C Tables 4.2.6.8 and 6.1.1.4'
O O 0.0106 0.0060 'International Tables Vol C Tables 4.2.6.8 and 6.1.1.4'
K K 0.2009 0.2494 'International Tables Vol C Tables 4.2.6.8 and 6.1.1.4'

loop_
_geom_angle_atom_site_label_1
_geom_angle_atom_site_label_2
_geom_angle_atom_site_label_3
_geom_angle
_geom_angle_site_symmetry_1
_geom_angle_site_symmetry_3
_geom_angle_publ_flag
K4 K1 K3 61.208(17) 2_756 2_756 ?
C27A K1 K3 50.86(5) . 2_756 ?
C27A K1 K4 63.37(5) . 2_756 ?
O29A K1 K3 46.04(4) . 2_756 ?
O29A K1 K4 46.44(5) . 2_756 ?
O29A K1 C27A 17.08(6) . . ?
O29A K1 O29B 72.53(6) . 2_756 ?
O29A K1 O49B 136.37(7) . 4_676 ?
O29A K1 O58B 86.92(6) . 2_656 ?
O29A K1 O65 78.91(6) . 1_565 ?
O29A K1 O69A 75.47(16) . 2_756 ?
O29A K1 O69B 86.20(15) . 2_756 ?
O29A K1 O60B 127.17(18) . . ?
O29A K1 O60A 146.9(3) . . ?
O29B K1 K3 45.85(4) 2_756 2_756 ?
O29B K1 K4 45.89(5) 2_756 2_756 ?
O29B K1 C27A 86.46(6) 2_756 . ?
O29B K1 O49B 90.26(7) 2_756 4_676 ?
O29B K1 O58B 130.61(7) 2_756 2_656 ?
O29B K1 O65 77.66(6) 2_756 1_565 ?
O29B K1 O69A 84.63(14) 2_756 2_756 ?
O29B K1 O69B 75.05(17) 2_756 2_756 ?
O29B K1 O60B 151.84(18) 2_756 . ?
O29B K1 O60A 132.1(3) 2_756 . ?
O49B K1 K3 93.31(5) 4_676 2_756 ?
O49B K1 K4 135.95(5) 4_676 2_756 ?
O49B K1 C27A 129.08(7) 4_676 . ?
O49B K1 O58B 74.30(6) 4_676 2_656 ?
O49B K1 O65 58.06(6) 4_676 1_565 ?
O49B K1 O69A 144.03(17) 4_676 2_756 ?
O49B K1 O69B 128.54(16) 4_676 2_756 ?
O49B K1 O60B 85.9(2) 4_676 . ?
O49B K1 O60A 72.7(2) 4_676 . ?
O58B K1 K3 87.69(5) 2_656 2_756 ?
O58B K1 K4 133.36(5) 2_656 2_756 ?
O58B K1 C27A 70.06(6) 2_656 . ?
O58B K1 O65 54.14(6) 2_656 1_565 ?
O58B K1 O69A 133.62(16) 2_656 2_756 ?
O58B K1 O69B 149.28(17) 2_656 2_756 ?
O58B K1 O60A 88.2(2) 2_656 . ?
O65 K1 K3 45.00(4) 1_565 2_756 ?
O65 K1 K4 106.20(4) 1_565 2_756 ?
O65 K1 C27A 71.67(6) 1_565 . ?
O69A K1 K3 107.82(14) 2_756 2_756 ?
O69A K1 K4 47.30(14) 2_756 2_756 ?
O69A K1 C27A 86.21(16) 2_756 . ?
O69A K1 O65 152.26(15) 2_756 1_565 ?
O69B K1 K3 108.38(15) 2_756 2_756 ?
O69B K1 K4 48.06(14) 2_756 2_756 ?
O69B K1 C27A 99.47(15) 2_756 . ?
O69B K1 O65 151.79(16) 2_756 1_565 ?
O60B K1 K3 162.17(18) . 2_756 ?
O60B K1 K4 129.4(2) . 2_756 ?
O60B K1 C27A 117.28(17) . . ?
O60B K1 O58B 74.93(19) . 2_656 ?
O60B K1 O65 122.4(2) . 1_565 ?
O60B K1 O69B 85.6(3) . 2_756 ?
O60A K1 K3 166.0(2) . 2_756 ?
O60A K1 K4 129.6(2) . 2_756 ?
O60A K1 C27A 138.9(3) . . ?
O60A K1 O65 123.1(2) . 1_565 ?
O60A K1 O69A 84.6(3) . 2_756 ?
C2A C1A H1A 118.7 . . ?
C14A C1A H1A 118.7 . . ?
C14A C1A C2A 122.6(2) . . ?
C2B C1B H1B 118.5 . . ?
C2B C1B C14B 123.0(2) . . ?
C14B C1B H1B 118.5 . . ?
K3 K2 K7 63.41(2) . 3_676 ?
K3 K2 K7 149.70(2) . 2_646 ?
K7 K2 K7 128.18(3) 2_646 3_676 ?
O28B K2 K3 54.31(4) . . ?
O28B K2 K7 114.54(5) . 2_646 ?
O28B K2 K7 37.89(4) . 3_676 ?
O28B K2 C47B 143.03(7) . 2_656 ?
O28B K2 O59A 82.44(6) . 2_646 ?
O28B K2 O64 104.07(6) . 2_656 ?
O28B K2 O65 156.40(6) . 3_767 ?
O28B K2 O67 62.98(16) . . ?
O39A K2 K3 88.24(5) . . ?
O39A K2 K7 38.06(5) . 3_676 ?
O39A K2 K7 117.87(5) . 2_646 ?
O39A K2 O28B 75.55(7) . . ?
O39A K2 C47B 75.79(7) . 2_656 ?
O39A K2 O48B 91.57(6) . 2_656 ?
O39A K2 O59A 132.75(7) . 2_646 ?
O39A K2 O64 88.50(7) . 2_656 ?
O39A K2 O65 125.81(6) . 3_767 ?
O39A K2 O66 139.65(7) . . ?
O39A K2 O67 60.87(16) . . ?
C47B K2 K3 146.35(6) 2_656 . ?
C47B K2 K7 112.28(5) 2_656 3_676 ?
C47B K2 K7 61.27(5) 2_656 2_646 ?
O48B K2 K3 164.94(5) 2_656 . ?
O48B K2 K7 123.15(5) 2_656 3_676 ?
O48B K2 K7 39.73(5) 2_656 2_646 ?
O48B K2 O28B 139.91(7) 2_656 . ?
O48B K2 C47B 21.57(7) 2_656 2_656 ?
O48B K2 O59A 79.13(7) 2_656 2_646 ?
O48B K2 O64 113.52(7) 2_656 2_656 ?
O48B K2 O65 57.24(6) 2_656 3_767 ?
O48B K2 O67 77.50(17) 2_656 . ?
O59A K2 K3 111.75(5) 2_646 . ?
O59A K2 K7 39.41(4) 2_646 2_646 ?
O59A K2 K7 113.17(4) 2_646 3_676 ?
O59A K2 C47B 100.64(7) 2_646 2_656 ?
O59A K2 O64 137.76(6) 2_646 2_656 ?
O59A K2 O65 87.41(6) 2_646 3_767 ?
O59A K2 O67 71.91(16) 2_646 . ?
O64 K2 K3 51.42(5) 2_656 . ?
O64 K2 K7 93.76(5) 2_656 3_676 ?
O64 K2 K7 137.13(5) 2_656 2_646 ?
O64 K2 C47B 98.01(7) 2_656 2_656 ?
O64 K2 O65 70.02(6) 2_656 3_767 ?
O64 K2 O67 148.37(17) 2_656 . ?
O65 K2 K3 111.38(4) 3_767 . ?
O65 K2 K7 159.38(4) 3_767 3_676 ?
O65 K2 K7 67.14(4) 3_767 2_646 ?
O65 K2 C47B 59.87(6) 3_767 2_656 ?
O66 K2 K3 51.54(5) . . ?
O66 K2 K7 110.37(5) . 3_676 ?
O66 K2 K7 101.77(5) . 2_646 ?
O66 K2 O28B 81.70(6) . . ?
O66 K2 C47B 134.95(7) . 2_656 ?
O66 K2 O48B 126.15(7) . 2_656 ?
O66 K2 O59A 74.90(6) . 2_646 ?
O66 K2 O64 65.18(6) . 2_656 ?
O66 K2 O65 75.10(6) . 3_767 ?
O66 K2 O67 133.78(13) . . ?
O67 K2 K3 115.21(17) . . ?
O67 K2 K7 57.71(18) . 3_676 ?
O67 K2 K7 70.62(18) . 2_646 ?
O67 K2 C47B 82.78(15) . 2_656 ?
O67 K2 O65 133.21(18) . 3_767 ?
C1A C2A C3A 119.0(2) . . ?
C1A C2A C21A 118.7(2) . . ?
C3A C2A C21A 122.3(2) . . ?
C1B C2B C3B 118.7(2) . . ?
C1B C2B C21B 119.2(2) . . ?
C3B C2B C21B 122.1(2) . . ?
K2 K3 K8 130.13(3) . 2_756 ?
C27A K3 K2 139.10(5) 2_746 . ?
C27A K3 K8 72.21(5) 2_746 2_756 ?
C27B K3 K2 72.85(6) . . ?
C27B K3 K8 137.47(5) . 2_756 ?
C27B K3 C27A 116.07(8) . 2_746 ?
O28A K3 K2 139.85(5) 2_746 . ?
O28A K3 K8 51.67(4) 2_746 2_756 ?
O28A K3 C27A 23.34(6) 2_746 2_746 ?
O28A K3 C27B 137.67(7) 2_746 . ?
O28A K3 O28B 160.93(6) 2_746 . ?
O28B K3 K2 52.06(4) . . ?
O28B K3 K8 138.54(5) . 2_756 ?
O28B K3 C27A 138.16(7) . 2_746 ?
O28B K3 C27B 23.55(6) . . ?
O29A K3 K2 132.07(5) 2_746 . ?
O29A K3 K8 91.21(5) 2_746 2_756 ?
O29A K3 C27A 23.07(6) 2_746 2_746 ?
O29A K3 C27B 93.27(7) 2_746 . ?
O29A K3 O28A 46.22(6) 2_746 2_746 ?
O29A K3 O28B 115.10(6) 2_746 . ?
O29A K3 O64 124.11(6) 2_746 2_656 ?
O29A K3 O68 143.82(6) 2_746 . ?
O29B K3 K2 90.62(5) . . ?
O29B K3 K8 132.56(5) . 2_756 ?
O29B K3 C27A 93.03(7) . 2_746 ?
O29B K3 C27B 23.06(6) . . ?
O29B K3 O28A 114.83(6) . 2_746 ?
O29B K3 O28B 46.16(6) . . ?
O29B K3 O29A 70.34(6) . 2_746 ?
O29B K3 O64 142.99(6) . 2_656 ?
O29B K3 O66 84.75(6) . . ?
O29B K3 O68 124.40(6) . . ?
O64 K3 K2 53.66(4) 2_656 . ?
O64 K3 K8 83.72(5) 2_656 2_756 ?
O64 K3 C27A 107.72(7) 2_656 2_746 ?
O64 K3 C27B 126.34(7) 2_656 . ?
O64 K3 O28A 92.48(6) 2_656 2_746 ?
O64 K3 O28B 104.06(6) 2_656 . ?
O65 K3 K2 138.07(5) 2_756 . ?
O65 K3 K8 49.49(4) 2_756 2_756 ?
O65 K3 C27A 82.81(7) 2_756 2_746 ?
O65 K3 C27B 88.80(7) 2_756 . ?
O65 K3 O28A 77.69(6) 2_756 2_746 ?
O65 K3 O28B 99.05(6) 2_756 . ?
O65 K3 O29A 85.12(6) 2_756 2_746 ?
O65 K3 O29B 84.73(6) 2_756 . ?
O65 K3 O64 127.15(6) 2_756 2_656 ?
O65 K3 O66 167.04(7) 2_756 . ?
O65 K3 O68 65.86(6) 2_756 . ?
O66 K3 K2 49.61(4) . . ?
O66 K3 K8 138.06(5) . 2_756 ?
O66 K3 C27A 90.20(7) . 2_746 ?
O66 K3 C27B 84.46(7) . . ?
O66 K3 O28A 99.99(6) . 2_746 ?
O66 K3 O28B 78.93(6) . . ?
O66 K3 O29A 84.22(6) . 2_746 ?
O66 K3 O64 65.41(6) . 2_656 ?
O66 K3 O68 126.75(6) . . ?
O68 K3 K2 83.36(5) . . ?
O68 K3 K8 53.77(4) . 2_756 ?
O68 K3 C27A 125.88(7) . 2_746 ?
O68 K3 C27B 106.58(7) . . ?
O68 K3 O28A 103.96(6) . 2_746 ?
O68 K3 O28B 91.44(6) . . ?
O68 K3 O64 66.68(6) . 2_656 ?
C2A C3A C4A 122.7(2) . . ?
C2A C3A C15A 119.3(2) . . ?
C15A C3A C4A 118.0(2) . . ?
C2B C3B C4B 122.9(2) . . ?
C2B C3B C15B 119.5(2) . . ?
C15B C3B C4B 117.5(2) . . ?
K1 K4 K6 177.17(2) 2_746 4_676 ?
O29A K4 K1 45.36(5) 2_746 2_746 ?
O29A K4 K6 133.16(5) 2_746 4_676 ?
O29A K4 C47A 72.48(7) 2_746 4_676 ?
O29A K4 O49A 90.29(7) 2_746 4_676 ?
O29A K4 O58A 131.12(7) 2_746 2_646 ?
O29A K4 O62A 139.91(12) 2_746 4_676 ?
O29A K4 O62B 152.94(18) 2_746 4_676 ?
O29A K4 O66 77.63(6) 2_746 . ?
O29A K4 O69A 76.54(16) 2_746 . ?
O29A K4 O69B 86.10(15) 2_746 . ?
O29B K4 K1 46.51(5) . 2_746 ?
O29B K4 K6 131.65(5) . 4_676 ?
O29B K4 O29A 72.21(6) . 2_746 ?
O29B K4 C47A 128.10(7) . 4_676 ?
O29B K4 O49A 135.70(7) . 4_676 ?
O29B K4 O58A 86.35(6) . 2_646 ?
O29B K4 O62A 141.02(13) . 4_676 ?
O29B K4 O62B 129.11(17) . 4_676 ?
O29B K4 O66 78.29(6) . . ?
O29B K4 O69A 87.32(16) . . ?
O29B K4 O69B 76.18(18) . . ?
C47A K4 K1 117.51(5) 4_676 2_746 ?
C47A K4 K6 61.43(5) 4_676 4_676 ?
O49A K4 K1 135.49(5) 4_676 2_746 ?
O49A K4 K6 43.41(5) 4_676 4_676 ?
O49A K4 C47A 18.02(7) 4_676 4_676 ?
O49A K4 O58A 75.04(6) 4_676 2_646 ?
O49A K4 O62A 76.41(12) 4_676 4_676 ?
O49A K4 O62B 83.20(14) 4_676 4_676 ?
O49A K4 O66 58.02(6) 4_676 . ?
O49A K4 O69A 128.69(17) 4_676 . ?
O49A K4 O69B 144.53(18) 4_676 . ?
O58A K4 K1 132.86(5) 2_646 2_746 ?
O58A K4 K6 45.38(5) 2_646 4_676 ?
O58A K4 C47A 89.30(6) 2_646 4_676 ?
O58A K4 O62A 82.19(12) 2_646 4_676 ?
O58A K4 O62B 72.40(17) 2_646 4_676 ?
O58A K4 O66 54.85(6) 2_646 . ?
O58A K4 O69A 147.23(17) 2_646 . ?
O58A K4 O69B 131.37(16) 2_646 . ?
O62A K4 K1 132.06(11) 4_676 2_746 ?
O62A K4 K6 50.77(11) 4_676 4_676 ?
O62A K4 C47A 89.01(12) 4_676 4_676 ?
O62A K4 O66 122.28(11) 4_676 . ?
O62B K4 K1 133.10(14) 4_676 2_746 ?
O62B K4 K6 49.54(14) 4_676 4_676 ?
O62B K4 C47A 98.02(15) 4_676 4_676 ?
O62B K4 O66 119.44(15) 4_676 . ?
O66 K4 K1 105.62(4) . 2_746 ?
O66 K4 K6 71.56(4) . 4_676 ?
O66 K4 C47A 57.83(6) . 4_676 ?
O69A K4 K1 49.80(15) . 2_746 ?
O69A K4 K6 133.02(15) . 4_676 ?
O69A K4 C47A 119.35(17) . 4_676 ?
O69A K4 O62A 82.75(18) . 4_676 ?
O69A K4 O66 153.26(15) . . ?
O69B K4 K1 49.02(15) . 2_746 ?
O69B K4 K6 133.69(15) . 4_676 ?
O69B K4 C47A 136.77(17) . 4_676 ?
O69B K4 O62B 84.2(2) . 4_676 ?
O69B K4 O66 152.93(17) . . ?
C3A C4A H4A 119.1 . . ?
C5A C4A C3A 121.8(2) . . ?
C5A C4A H4A 119.1 . . ?
C3B C4B H4B 119.1 . . ?
C5B C4B C3B 121.9(2) . . ?
C5B C4B H4B 119.1 . . ?
K3 K5 K8 83.79(3) 4_475 2_656 ?
K3 K5 K8 49.58(3) 4_475 3_666 ?
K8 K5 K8 130.11(3) 2_656 3_666 ?
C27A K5 K3 49.60(5) 3_676 4_475 ?
C27A K5 K8 61.20(5) 3_676 3_666 ?
C27A K5 K8 104.75(5) 3_676 2_656 ?
C27A K5 C37B 115.68(7) 3_676 3_666 ?
O28A K5 K3 45.67(5) 3_676 4_475 ?
O28A K5 K8 41.36(4) 3_676 3_666 ?
O28A K5 K8 119.20(5) 3_676 2_656 ?
O28A K5 C27A 20.24(6) 3_676 3_676 ?
O28A K5 C37B 96.15(6) 3_676 3_666 ?
O28A K5 O39B 78.85(7) 3_676 3_666 ?
O28A K5 O64 86.40(6) 3_676 3_566 ?
C37B K5 K3 82.78(5) 3_666 4_475 ?
C37B K5 K8 54.80(5) 3_666 3_666 ?
C37B K5 K8 110.51(5) 3_666 2_656 ?
O39B K5 K3 75.73(5) 3_666 4_475 ?
O39B K5 K8 125.74(5) 3_666 2_656 ?
O39B K5 K8 37.83(4) 3_666 3_666 ?
O39B K5 C27A 98.93(7) 3_666 3_676 ?
O39B K5 C37B 18.74(6) 3_666 3_666 ?
O39B K5 O64 64.30(6) 3_666 3_566 ?
O48A K5 K3 76.28(5) . 4_475 ?
O48A K5 K8 122.27(5) . 3_666 ?
O48A K5 K8 40.91(5) . 2_656 ?
O48A K5 C27A 69.42(7) . 3_676 ?
O48A K5 O28A 88.45(7) . 3_676 ?
O48A K5 C37B 145.63(7) . 3_666 ?
O48A K5 O39B 150.38(7) . 3_666 ?
O48A K5 O59B 83.54(7) . . ?
O48A K5 O64 88.50(6) . 3_566 ?
O48A K5 O70A 104.19(10) . . ?
O59B K5 K3 96.49(5) . 4_475 ?
O59B K5 K8 116.77(5) . 3_666 ?
O59B K5 K8 42.66(4) . 2_656 ?
O59B K5 C27A 139.96(7) . 3_676 ?
O59B K5 O28A 142.06(7) . 3_676 ?
O59B K5 C37B 71.99(7) . 3_666 ?
O59B K5 O39B 90.18(6) . 3_666 ?
O59B K5 O64 56.46(6) . 3_566 ?
O59B K5 O70A 105.27(10) . . ?
O64 K5 K3 43.21(4) 3_566 4_475 ?
O64 K5 K8 66.90(4) 3_566 3_666 ?
O64 K5 K8 66.43(4) 3_566 2_656 ?
O64 K5 C27A 92.77(6) 3_566 3_676 ?
O64 K5 C37B 58.00(6) 3_566 3_666 ?
O70A K5 K3 158.18(9) . 4_475 ?
O70A K5 K8 118.67(10) . 3_666 ?
O70A K5 K8 111.16(10) . 2_656 ?
O70A K5 C27A 109.56(9) . 3_676 ?
O70A K5 O28A 112.65(10) . 3_676 ?
O70A K5 C37B 105.29(9) . 3_666 ?
O70A K5 O39B 105.39(10) . 3_666 ?
O70A K5 O64 156.98(9) . 3_566 ?
C4A C5A H5A 119.1 . . ?
C4A C5A C6A 121.8(2) . . ?
C6A C5A H5A 119.1 . . ?
C4B C5B H5B 119.2 . . ?
C4B C5B C6B 121.7(2) . . ?
C6B C5B H5B 119.2 . . ?
K4 K6 K8 84.48(2) 4_475 2_656 ?
K9 K6 K4 176.58(3) 2_556 4_475 ?
K9 K6 K8 98.90(2) 2_556 2_656 ?
C37B K6 K4 118.25(5) 2_656 4_475 ?
C37B K6 K8 51.55(5) 2_656 2_656 ?
C37B K6 K9 63.97(5) 2_656 2_556 ?
O38A K6 K4 133.57(5) 1_455 4_475 ?
O38A K6 K8 92.80(5) 1_455 2_656 ?
O38A K6 K9 47.18(5) 1_455 2_556 ?
O38A K6 C37B 94.35(6) 1_455 2_656 ?
O38A K6 O58A 88.07(6) 1_455 3_576 ?
O38A K6 O62A 133.19(14) 1_455 . ?
O38A K6 O62B 123.56(16) 1_455 . ?
O38A K6 O63 78.65(9) 1_455 2_556 ?
O38A K6 O68 55.44(6) 1_455 1_455 ?
O38B K6 K4 136.05(5) 2_656 4_475 ?
O38B K6 K8 61.99(5) 2_656 2_656 ?
O38B K6 K9 46.28(5) 2_656 2_556 ?
O38B K6 C37B 17.84(6) 2_656 2_656 ?
O38B K6 O38A 78.98(6) 2_656 1_455 ?
O38B K6 O58A 139.32(7) 2_656 3_576 ?
O38B K6 O62A 132.02(11) 2_656 . ?
O38B K6 O62B 146.04(18) 2_656 . ?
O38B K6 O63 81.42(8) 2_656 2_556 ?
O38B K6 O68 72.33(6) 2_656 1_455 ?
O49A K6 K4 45.40(5) . 4_475 ?
O49A K6 K8 51.71(5) . 2_656 ?
O49A K6 K9 136.81(6) . 2_556 ?
O49A K6 C37B 72.87(7) . 2_656 ?
O49A K6 O38A 142.90(8) . 1_455 ?
O49A K6 O38B 90.65(7) . 2_656 ?
O49A K6 O58A 76.83(6) . 3_576 ?
O49A K6 O62A 79.29(14) . . ?
O49A K6 O62B 83.83(15) . . ?
O49A K6 O63 135.33(10) . 2_556 ?
O49A K6 O68 87.46(7) . 1_455 ?
O58A K6 K4 45.69(5) 3_576 4_475 ?
O58A K6 K8 80.58(5) 3_576 2_656 ?
O58A K6 K9 135.24(5) 3_576 2_556 ?
O58A K6 C37B 132.12(7) 3_576 2_656 ?
O58A K6 O62A 84.03(10) 3_576 . ?
O58A K6 O62B 71.77(17) 3_576 . ?
O58A K6 O63 133.74(9) 3_576 2_556 ?
O58A K6 O68 68.63(6) 3_576 1_455 ?
O62A K6 K4 52.77(11) . 4_475 ?
O62A K6 K8 130.74(13) . 2_656 ?
O62A K6 K9 123.95(11) . 2_556 ?
O62A K6 C37B 124.35(12) . 2_656 ?
O62A K6 O63 74.31(13) . 2_556 ?
O62A K6 O68 151.76(10) . 1_455 ?
O62B K6 K4 48.34(15) . 4_475 ?
O62B K6 K8 132.15(14) . 2_656 ?
O62B K6 K9 128.24(15) . 2_556 ?
O62B K6 C37B 138.19(17) . 2_656 ?
O62B K6 O63 79.31(16) . 2_556 ?
O62B K6 O68 140.39(17) . 1_455 ?
O63 K6 K4 126.90(6) 2_556 4_475 ?
O63 K6 K8 143.41(7) 2_556 2_656 ?
O63 K6 K9 49.75(6) 2_556 2_556 ?
O63 K6 C37B 93.26(9) 2_556 2_656 ?
O63 K6 O68 130.09(8) 2_556 1_455 ?
O68 K6 K4 100.64(4) 1_455 4_475 ?
O68 K6 K8 40.03(4) 1_455 2_656 ?
O68 K6 K9 82.41(4) 1_455 2_556 ?
O68 K6 C37B 73.80(6) 1_455 2_656 ?
C7A C6A C5A 122.7(2) . . ?
C7A C6A C16A 119.8(2) . . ?
C16A C6A C5A 117.5(2) . . ?
C7B C6B C5B 122.5(2) . . ?
C7B C6B C16B 119.4(2) . . ?
C16B C6B C5B 118.0(2) . . ?
K2 K7 K2 128.86(3) 2_656 3_676 ?
K3 K7 K2 48.52(2) 3_676 3_676 ?
K3 K7 K2 83.80(3) 3_676 2_656 ?
C27B K7 K2 104.57(5) 3_676 2_656 ?
C27B K7 K2 60.77(5) 3_676 3_676 ?
C27B K7 K3 48.85(5) 3_676 3_676 ?
C27B K7 C37A 114.40(7) 3_676 3_676 ?
C27B K7 O68 91.10(6) 3_676 3_676 ?
O28B K7 K2 40.57(4) 3_676 3_676 ?
O28B K7 K2 119.25(5) 3_676 2_656 ?
O28B K7 K3 44.98(5) 3_676 3_676 ?
O28B K7 C27B 20.71(6) 3_676 3_676 ?
O28B K7 C37A 94.57(7) 3_676 3_676 ?
O28B K7 O39A 77.31(7) 3_676 3_676 ?
O28B K7 O68 84.63(6) 3_676 3_676 ?
O28B K7 O61A 116.19(12) 3_676 . ?
C37A K7 K2 54.01(5) 3_676 3_676 ?
C37A K7 K2 109.71(5) 3_676 2_656 ?
C37A K7 K3 81.39(5) 3_676 3_676 ?
O39A K7 K2 37.15(4) 3_676 3_676 ?
O39A K7 K2 125.32(5) 3_676 2_656 ?
O39A K7 K3 74.69(5) 3_676 3_676 ?
O39A K7 C27B 97.81(7) 3_676 3_676 ?
O39A K7 C37A 18.98(6) 3_676 3_676 ?
O39A K7 O68 63.62(6) 3_676 3_676 ?
O48B K7 K2 121.43(5) 1_565 3_676 ?
O48B K7 K2 41.00(5) 1_565 2_656 ?
O48B K7 K3 76.14(5) 1_565 3_676 ?
O48B K7 C27B 69.37(7) 1_565 3_676 ?
O48B K7 O28B 88.85(7) 1_565 3_676 ?
O48B K7 C37A 144.30(7) 1_565 3_676 ?
O48B K7 O39A 149.27(7) 1_565 3_676 ?
O48B K7 O68 88.13(6) 1_565 3_676 ?
O48B K7 O61A 103.72(13) 1_565 . ?
O59A K7 K2 43.06(5) . 2_656 ?
O59A K7 K2 115.01(5) . 3_676 ?
O59A K7 K3 95.91(5) . 3_676 ?
O59A K7 C27B 139.19(7) . 3_676 ?
O59A K7 O28B 140.65(7) . 3_676 ?
O59A K7 C37A 70.96(7) . 3_676 ?
O59A K7 O39A 89.49(7) . 3_676 ?
O59A K7 O48B 84.05(7) . 1_565 ?
O59A K7 O68 56.57(6) . 3_676 ?
O59A K7 O61A 103.08(12) . . ?
O59A K7 O61B 85.1(2) . . ?
O68 K7 K2 66.69(4) 3_676 2_656 ?
O68 K7 K2 65.16(4) 3_676 3_676 ?
O68 K7 K3 42.28(4) 3_676 3_676 ?
O68 K7 C37A 56.99(6) 3_676 3_676 ?
O61A K7 K2 122.09(13) . 3_676 ?
O61A K7 K2 108.87(13) . 2_656 ?
O61A K7 K3 160.92(11) . 3_676 ?
O61A K7 C27B 112.77(11) . 3_676 ?
O61A K7 C37A 106.44(12) . 3_676 ?
O61A K7 O39A 107.00(13) . 3_676 ?
O61A K7 O68 155.77(10) . 3_676 ?
O61B K7 K2 84.1(2) . 2_656 ?
O61B K7 K2 146.8(2) . 3_676 ?
O61B K7 K3 160.9(2) . 3_676 ?
O61B K7 C27B 121.15(19) . 3_676 ?
O61B K7 O28B 132.8(2) . 3_676 ?
O61B K7 C37A 116.6(2) . 3_676 ?
O61B K7 O39A 124.4(2) . 3_676 ?
O61B K7 O48B 85.1(2) . 1_565 ?
O61B K7 O68 141.6(2) . 3_676 ?
C6A C7A C31A 123.3(2) . . ?
C8A C7A C6A 118.5(2) . . ?
C8A C7A C31A 118.2(2) . . ?
C6B C7B C31B 123.4(2) . . ?
C8B C7B C6B 118.8(2) . . ?
C8B C7B C31B 117.8(2) . . ?
K3 K8 K5 149.87(2) 2_746 2_646 ?
K3 K8 K5 62.91(2) 2_746 3_666 ?
K3 K8 K6 92.05(2) 2_746 2_646 ?
K5 K8 K5 129.48(3) 2_646 3_666 ?
K5 K8 K6 96.56(2) 3_666 2_646 ?
K5 K8 K6 111.00(2) 2_646 2_646 ?
O28A K8 K3 53.83(4) 1_545 2_746 ?
O28A K8 K5 115.30(5) 1_545 2_646 ?
O28A K8 K5 38.70(4) 1_545 3_666 ?
O28A K8 K6 130.35(5) 1_545 2_646 ?
O28A K8 C47A 143.52(6) 1_545 2_646 ?
O28A K8 O59B 82.84(6) 1_545 2_646 ?
O28A K8 O66 155.86(5) 1_545 3_767 ?
O28A K8 O68 103.45(6) 1_545 2_746 ?
O39B K8 K3 87.70(5) . 2_746 ?
O39B K8 K5 118.96(5) . 2_646 ?
O39B K8 K5 38.59(5) . 3_666 ?
O39B K8 K6 65.55(5) . 2_646 ?
O39B K8 O28A 76.96(7) . 1_545 ?
O39B K8 C47A 75.73(7) . 2_646 ?
O39B K8 O48A 91.90(6) . 2_646 ?
O39B K8 O59B 134.42(7) . 2_646 ?
O39B K8 O65 138.80(7) . . ?
O39B K8 O66 124.52(6) . 3_767 ?
O39B K8 O68 87.24(6) . 2_746 ?
C47A K8 K3 146.89(6) 2_646 2_746 ?
C47A K8 K5 112.43(5) 2_646 3_666 ?
C47A K8 K5 60.40(5) 2_646 2_646 ?
C47A K8 K6 55.07(5) 2_646 2_646 ?
O48A K8 K3 165.39(5) 2_646 2_746 ?
O48A K8 K5 38.90(5) 2_646 2_646 ?
O48A K8 K5 123.48(5) 2_646 3_666 ?
O48A K8 K6 74.56(5) 2_646 2_646 ?
O48A K8 O28A 140.09(7) 2_646 1_545 ?
O48A K8 C47A 21.51(7) 2_646 2_646 ?
O48A K8 O59B 78.15(7) 2_646 2_646 ?
O48A K8 O66 57.42(6) 2_646 3_767 ?
O48A K8 O68 114.29(7) 2_646 2_746 ?
O59B K8 K3 112.24(5) 2_646 2_746 ?
O59B K8 K5 114.29(4) 2_646 3_666 ?
O59B K8 K5 39.27(4) 2_646 2_646 ?
O59B K8 K6 146.80(4) 2_646 2_646 ?
O59B K8 C47A 99.60(7) 2_646 2_646 ?
O59B K8 O66 87.14(6) 2_646 3_767 ?
O59B K8 O68 137.52(6) 2_646 2_746 ?
O65 K8 K3 51.27(5) . 2_746 ?
O65 K8 K5 109.55(5) . 3_666 ?
O65 K8 K5 101.73(5) . 2_646 ?
O65 K8 K6 107.21(5) . 2_646 ?
O65 K8 O28A 80.26(6) . 1_545 ?
O65 K8 C47A 135.77(7) . 2_646 ?
O65 K8 O48A 126.58(7) . 2_646 ?
O65 K8 O59B 74.80(6) . 2_646 ?
O65 K8 O66 75.92(6) . 3_767 ?
O65 K8 O68 65.31(6) . 2_746 ?
O66 K8 K3 111.36(4) 3_767 2_746 ?
O66 K8 K5 158.55(4) 3_767 3_666 ?
O66 K8 K5 66.62(4) 3_767 2_646 ?
O66 K8 K6 62.31(4) 3_767 2_646 ?
O66 K8 C47A 59.89(6) 3_767 2_646 ?
O68 K8 K3 51.09(5) 2_746 2_746 ?
O68 K8 K5 92.98(5) 2_746 3_666 ?
O68 K8 K5 136.61(5) 2_746 2_646 ?
O68 K8 K6 46.05(4) 2_746 2_646 ?
O68 K8 C47A 98.92(7) 2_746 2_646 ?
O68 K8 O66 70.02(6) 2_746 3_767 ?
C7A C8A H8A 118.3 . . ?
C7A C8A C9A 123.5(2) . . ?
C9A C8A H8A 118.3 . . ?
C7B C8B H8B 118.4 . . ?
C9B C8B C7B 123.3(2) . . ?
C9B C8B H8B 118.4 . . ?
K1 K9 K2 85.76(2) 4_475 2_646 ?
K6 K9 K1 176.26(3) 2_546 4_475 ?
K6 K9 K2 97.95(2) 2_546 2_646 ?
O38A K9 K1 136.10(5) 2_646 4_475 ?
O38A K9 K2 60.51(5) 2_646 2_646 ?
O38A K9 K6 46.56(5) 2_646 2_546 ?
O38A K9 C57B 131.60(7) 2_646 3_566 ?
O38A K9 O63 83.22(9) 2_646 . ?
O38A K9 O64 70.89(6) 2_646 . ?
O38A K9 O60B 148.17(15) 2_646 4_475 ?
O38A K9 O60A 130.5(2) 2_646 4_475 ?
O38B K9 K1 134.09(5) 1_455 4_475 ?
O38B K9 K2 92.90(5) 1_455 2_646 ?
O38B K9 K6 46.55(5) 1_455 2_546 ?
O38B K9 O38A 78.71(6) 1_455 2_646 ?
O38B K9 C57B 70.93(6) 1_455 3_566 ?
O38B K9 O58B 88.71(6) 1_455 3_566 ?
O38B K9 O63 86.90(9) 1_455 . ?
O38B K9 O64 55.52(6) 1_455 . ?
O38B K9 O60B 125.07(15) 1_455 4_475 ?
O38B K9 O60A 141.7(2) 1_455 4_475 ?
O49B K9 K1 44.42(5) . 4_475 ?
O49B K9 K2 54.35(6) . 2_646 ?
O49B K9 K6 137.99(6) . 2_546 ?
O49B K9 O38A 91.72(7) . 2_646 ?
O49B K9 O38B 145.44(8) . 1_455 ?
O49B K9 C57B 92.64(7) . 3_566 ?
O49B K9 O58B 77.01(6) . 3_566 ?
O49B K9 O63 125.23(10) . . ?
O49B K9 O64 89.93(7) . . ?
O49B K9 O60B 78.81(16) . 4_475 ?
O49B K9 O60A 67.6(2) . 4_475 ?
C57B K9 K1 63.29(5) 3_566 4_475 ?
C57B K9 K2 83.98(5) 3_566 2_646 ?
C57B K9 K6 117.47(5) 3_566 2_546 ?
O58B K9 K1 45.61(5) 3_566 4_475 ?
O58B K9 K2 81.86(5) 3_566 2_646 ?
O58B K9 K6 135.26(5) 3_566 2_546 ?
O58B K9 O38A 139.19(7) 3_566 2_646 ?
O58B K9 C57B 17.80(6) 3_566 3_566 ?
O58B K9 O63 135.17(10) 3_566 . ?
O58B K9 O64 70.02(6) 3_566 . ?
O58B K9 O60B 68.50(14) 3_566 4_475 ?
O58B K9 O60A 81.40(19) 3_566 4_475 ?
O63 K9 K1 120.06(7) . 4_475 ?
O63 K9 K2 142.91(8) . 2_646 ?
O63 K9 K6 56.44(7) . 2_546 ?
O63 K9 C57B 130.11(10) . 3_566 ?
O63 K9 O64 137.18(8) . . ?
O63 K9 O60B 77.99(15) . 4_475 ?
O63 K9 O60A 75.11(19) . 4_475 ?
O64 K9 K1 101.95(4) . 4_475 ?
O64 K9 K2 40.06(4) . 2_646 ?
O64 K9 K6 81.33(4) . 2_546 ?
O64 K9 C57B 60.95(6) . 3_566 ?
O60B K9 K1 44.13(14) 4_475 4_475 ?
O60B K9 K2 129.31(14) 4_475 2_646 ?
O60B K9 K6 132.13(14) 4_475 2_546 ?
O60B K9 C57B 79.59(14) 4_475 3_566 ?
O60B K9 O64 138.46(14) 4_475 . ?
O60A K9 K1 45.23(18) 4_475 4_475 ?
O60A K9 K2 121.7(2) 4_475 2_646 ?
O60A K9 K6 131.42(18) 4_475 2_546 ?
O60A K9 C57B 95.2(2) 4_475 3_566 ?
O60A K9 O64 147.15(18) 4_475 . ?
C8A C9A C10A 118.5(2) . . ?
C8A C9A C41A 118.2(2) . . ?
C10A C9A C41A 123.3(2) . . ?
C8B C9B C10B 118.6(2) . . ?
C8B C9B C41B 119.1(2) . . ?
C10B C9B C41B 122.4(2) . . ?
C9A C10A C11A 122.4(2) . . ?
C9A C10A C16A 119.6(2) . . ?
C16A C10A C11A 118.0(2) . . ?
C9B C10B C11B 122.7(2) . . ?
C9B C10B C16B 119.7(2) . . ?
C16B C10B C11B 117.6(2) . . ?
C10A C11A H11A 119.1 . . ?
C12A C11A C10A 121.8(2) . . ?
C12A C11A H11A 119.1 . . ?
C10B C11B H11B 119.1 . . ?
C12B C11B C10B 121.9(2) . . ?
C12B C11B H11B 119.1 . . ?
C11A C12A H12A 119.2 . . ?
C11A C12A C13A 121.6(2) . . ?
C13A C12A H12A 119.2 . . ?
C11B C12B H12B 119.3 . . ?
C11B C12B C13B 121.4(2) . . ?
C13B C12B H12B 119.3 . . ?
C14A C13A C12A 122.7(2) . . ?
C14A C13A C15A 119.5(2) . . ?
C15A C13A C12A 117.8(2) . . ?
C14B C13B C12B 122.1(2) . . ?
C14B C13B C15B 119.6(2) . . ?
C15B C13B C12B 118.3(2) . . ?
C1A C14A C13A 118.8(2) . . ?
C1A C14A C51A 119.0(2) . . ?
C13A C14A C51A 122.1(2) . . ?
C1B C14B C13B 118.6(2) . . ?
C1B C14B C51B 118.9(2) . . ?
C13B C14B C51B 122.5(2) . . ?
C3A C15A C16A 119.6(2) . . ?
C13A C15A C3A 120.0(2) . . ?
C13A C15A C16A 120.3(2) . . ?
C3B C15B C16B 120.5(2) . . ?
C13B C15B C3B 119.9(2) . . ?
C13B C15B C16B 119.7(2) . . ?
C6A C16A C15A 120.7(2) . . ?
C10A C16A C6A 119.5(2) . . ?
C10A C16A C15A 119.8(2) . . ?
C6B C16B C15B 119.7(2) . . ?
C10B C16B C6B 119.7(2) . . ?
C10B C16B C15B 120.5(2) . . ?
C22A C21A C2A 121.3(2) . . ?
C26A C21A C2A 121.1(2) . . ?
C26A C21A C22A 117.5(2) . . ?
C22B C21B C2B 121.7(2) . . ?
C22B C21B C26B 117.4(2) . . ?
C26B C21B C2B 120.8(2) . . ?
C21A C22A H22A 119.4 . . ?
C23A C22A C21A 121.2(2) . . ?
C23A C22A H22A 119.4 . . ?
C21B C22B H22B 119.2 . . ?
C23B C22B C21B 121.6(2) . . ?
C23B C22B H22B 119.2 . . ?
C22A C23A H23A 119.7 . . ?
C22A C23A C24A 120.6(2) . . ?
C24A C23A H23A 119.7 . . ?
C22B C23B H23B 120.0 . . ?
C22B C23B C24B 120.0(2) . . ?
C24B C23B H23B 120.0 . . ?
C23A C24A C27A 121.6(2) . . ?
C25A C24A C23A 118.5(2) . . ?
C25A C24A C27A 119.9(2) . . ?
C23B C24B C27B 121.3(2) . . ?
C25B C24B C23B 118.9(2) . . ?
C25B C24B C27B 119.8(2) . . ?
C24A C25A H25A 119.5 . . ?
C26A C25A C24A 121.0(2) . . ?
C26A C25A H25A 119.5 . . ?
C24B C25B H25B 119.5 . . ?
C24B C25B C26B 121.1(2) . . ?
C26B C25B H25B 119.5 . . ?
C21A C26A H26A 119.4 . . ?
C25A C26A C21A 121.2(2) . . ?
C25A C26A H26A 119.4 . . ?
C21B C26B H26B 119.5 . . ?
C25B C26B C21B 121.0(2) . . ?
C25B C26B H26B 119.5 . . ?
K3 C27A K1 69.73(6) 2_756 . ?
K3 C27A K5 76.69(6) 2_756 3_676 ?
K5 C27A K1 146.33(8) 3_676 . ?
C24A C27A K1 115.20(16) . . ?
C24A C27A K3 168.30(18) . 2_756 ?
C24A C27A K5 98.26(15) . 3_676 ?
O28A C27A K1 113.31(16) . . ?
O28A C27A K3 66.29(14) . 2_756 ?
O28A C27A K5 47.30(13) . 3_676 ?
O28A C27A C24A 118.1(2) . . ?
O29A C27A K1 38.55(13) . . ?
O29A C27A K3 59.74(14) . 2_756 ?
O29A C27A K5 122.57(18) . 3_676 ?
O29A C27A C24A 116.7(2) . . ?
O29A C27A O28A 125.2(2) . . ?
K3 C27B K7 78.45(6) . 3_676 ?
C24B C27B K3 163.28(18) . . ?
C24B C27B K7 93.80(15) . 3_676 ?
O28B C27B K3 67.30(14) . . ?
O28B C27B K7 48.48(13) . 3_676 ?
O28B C27B C24B 118.3(2) . . ?
O29B C27B K3 59.41(14) . . ?
O29B C27B K7 126.62(18) . 3_676 ?
O29B C27B C24B 117.0(2) . . ?
O29B C27B O28B 124.7(2) . . ?
K5 O28A K3 93.20(6) 3_676 2_756 ?
K5 O28A K8 99.94(7) 3_676 1_565 ?
K8 O28A K3 74.49(5) 1_565 2_756 ?
C27A O28A K3 90.37(15) . 2_756 ?
C27A O28A K5 112.45(16) . 3_676 ?
C27A O28A K8 145.02(17) . 1_565 ?
K2 O28B K3 73.63(5) . . ?
K7 O28B K2 101.53(7) 3_676 . ?
K7 O28B K3 94.62(7) 3_676 . ?
C27B O28B K2 144.47(17) . . ?
C27B O28B K3 89.15(16) . . ?
C27B O28B K7 110.82(16) . 3_676 ?
K1 O29A K3 90.11(6) . 2_756 ?
K1 O29A K4 88.20(6) . 2_756 ?
K4 O29A K3 89.64(6) 2_756 2_756 ?
C27A O29A K1 124.37(18) . . ?
C27A O29A K3 97.19(16) . 2_756 ?
C27A O29A K4 146.49(18) . 2_756 ?
K1 O29B K3 89.19(6) 2_746 . ?
K4 O29B K1 87.60(6) . 2_746 ?
K4 O29B K3 90.32(6) . . ?
C27B O29B K1 142.14(18) . 2_746 ?
C27B O29B K3 97.53(16) . . ?
C27B O29B K4 129.32(18) . . ?
C32A C31A C7A 122.0(2) . . ?
C32A C31A C36A 117.6(2) . . ?
C36A C31A C7A 120.2(2) . . ?
C32B C31B C7B 122.0(2) . . ?
C32B C31B C36B 117.9(2) . . ?
C36B C31B C7B 119.9(2) . . ?
C31A C32A H32A 119.5 . . ?
C33A C32A C31A 121.0(2) . . ?
C33A C32A H32A 119.5 . . ?
C31B C32B H32B 119.4 . . ?
C33B C32B C31B 121.1(2) . . ?
C33B C32B H32B 119.4 . . ?
C32A C33A H33A 119.8 . . ?
C34A C33A C32A 120.5(2) . . ?
C34A C33A H33A 119.8 . . ?
C32B C33B H33B 119.8 . . ?
C32B C33B C34B 120.4(2) . . ?
C34B C33B H33B 119.8 . . ?
C33A C34A C37A 120.8(2) . . ?
C35A C34A C33A 119.0(2) . . ?
C35A C34A C37A 120.2(2) . . ?
C33B C34B C37B 121.0(2) . . ?
C35B C34B C33B 118.9(2) . . ?
C35B C34B C37B 120.1(2) . . ?
C34A C35A H35A 119.6 . . ?
C36A C35A C34A 120.9(3) . . ?
C36A C35A H35A 119.6 . . ?
C34B C35B H35B 119.6 . . ?
C36B C35B C34B 120.8(2) . . ?
C36B C35B H35B 119.6 . . ?
C31A C36A H36A 119.5 . . ?
C35A C36A C31A 121.0(2) . . ?
C35A C36A H36A 119.5 . . ?
C31B C36B H36B 119.6 . . ?
C35B C36B C31B 120.9(2) . . ?
C35B C36B H36B 119.6 . . ?
C34A C37A K7 103.77(16) . 3_676 ?
O38A C37A K7 117.38(18) . 3_676 ?
O38A C37A C34A 118.0(3) . . ?
O39A C37A K7 44.93(14) . 3_676 ?
O39A C37A C34A 117.7(2) . . ?
O39A C37A O38A 124.3(2) . . ?
K5 C37B K6 137.09(8) 3_666 2_646 ?
C34B C37B K5 107.65(16) . 3_666 ?
C34B C37B K6 115.15(16) . 2_646 ?
O38B C37B K5 114.27(17) . 3_666 ?
O38B C37B K6 40.99(13) . 2_646 ?
O38B C37B C34B 117.7(2) . . ?
O39B C37B K5 43.90(13) . 3_666 ?
O39B C37B K6 112.61(17) . 2_646 ?
O39B C37B C34B 117.7(2) . . ?
O39B C37B O38B 124.5(2) . . ?
K6 O38A K9 86.26(6) 1_655 2_656 ?
C37A O38A K6 145.85(19) . 1_655 ?
C37A O38A K9 126.47(18) . 2_656 ?
K9 O38B K6 87.17(6) 1_655 2_646 ?
C37B O38B K6 121.17(18) . 2_646 ?
C37B O38B K9 150.57(18) . 1_655 ?
K2 O39A K7 104.79(7) . 3_676 ?
C37A O39A K2 128.43(18) . . ?
C37A O39A K7 116.09(18) . 3_676 ?
K8 O39B K5 103.58(7) . 3_666 ?
C37B O39B K5 117.36(17) . 3_666 ?
C37B O39B K8 130.06(17) . . ?
C42A C41A C9A 120.7(2) . . ?
C42A C41A C46A 118.3(2) . . ?
C46A C41A C9A 120.8(2) . . ?
C42B C41B C9B 120.8(2) . . ?
C46B C41B C9B 121.0(2) . . ?
C46B C41B C42B 118.0(2) . . ?
C41A C42A H42A 119.5 . . ?
C43A C42A C41A 121.0(2) . . ?
C43A C42A H42A 119.5 . . ?
C41B C42B H42B 119.6 . . ?
C43B C42B C41B 120.8(2) . . ?
C43B C42B H42B 119.6 . . ?
C42A C43A H43A 120.0 . . ?
C42A C43A C44A 120.0(2) . . ?
C44A C43A H43A 120.0 . . ?
C42B C43B H43B 119.7 . . ?
C42B C43B C44B 120.7(3) . . ?
C44B C43B H43B 119.7 . . ?
C43A C44A C47A 121.2(2) . . ?
C45A C44A C43A 119.3(2) . . ?
C45A C44A C47A 119.5(2) . . ?
C43B C44B C45B 119.2(2) . . ?
C43B C44B C47B 121.8(2) . . ?
C45B C44B C47B 118.9(2) . . ?
C44A C45A H45A 119.6 . . ?
C46A C45A C44A 120.8(2) . . ?
C46A C45A H45A 119.6 . . ?
C44B C45B H45B 119.9 . . ?
C46B C45B C44B 120.3(2) . . ?
C46B C45B H45B 119.9 . . ?
C41A C46A H46A 119.7 . . ?
C45A C46A C41A 120.7(2) . . ?
C45A C46A H46A 119.7 . . ?
C41B C46B H46B 119.5 . . ?
C45B C46B C41B 121.0(2) . . ?
C45B C46B H46B 119.5 . . ?
K8 C47A K4 110.52(7) 2_656 4_475 ?
C44A C47A K4 118.18(17) . 4_475 ?
C44A C47A K8 129.26(17) . 2_656 ?
O48A C47A K4 107.17(17) . 4_475 ?
O48A C47A K8 53.92(14) . 2_656 ?
O48A C47A C44A 118.9(2) . . ?
O49A C47A K4 42.40(14) . 4_475 ?
O49A C47A K8 89.29(17) . 2_656 ?
O49A C47A C44A 117.3(3) . . ?
O49A C47A O48A 123.8(2) . . ?
C44B C47B K2 123.32(17) . 2_646 ?
O48B C47B K2 53.48(14) . 2_646 ?
O48B C47B C44B 119.0(3) . . ?
O49B C47B K2 94.96(18) . 2_646 ?
O49B C47B C44B 117.0(3) . . ?
O49B C47B O48B 124.0(3) . . ?
K5 O48A K8 100.19(7) . 2_656 ?
C47A O48A K5 155.13(19) . . ?
C47A O48A K8 104.58(17) . 2_656 ?
K7 O48B K2 99.27(7) 1_545 2_646 ?
C47B O48B K2 104.96(17) . 2_646 ?
C47B O48B K7 155.57(19) . 1_545 ?
K6 O49A K4 91.20(7) . 4_475 ?
C47A O49A K4 119.58(19) . 4_475 ?
C47A O49A K6 149.2(2) . . ?
K9 O49B K1 93.30(7) . 4_475 ?
C47B O49B K1 125.84(19) . 4_475 ?
C47B O49B K9 140.7(2) . . ?
C52A C51A C14A 121.1(2) . . ?
C52A C51A C56A 117.3(2) . . ?
C56A C51A C14A 121.5(2) . . ?
C52B C51B C14B 120.7(2) . . ?
C56B C51B C14B 121.3(2) . . ?
C56B C51B C52B 117.9(2) . . ?
C51A C52A H52A 119.4 . . ?
C53A C52A C51A 121.3(2) . . ?
C53A C52A H52A 119.4 . . ?
C51B C52B H52B 119.5 . . ?
C53B C52B C51B 121.0(2) . . ?
C53B C52B H52B 119.5 . . ?
C52A C53A H53A 119.4 . . ?
C52A C53A C54A 121.2(2) . . ?
C54A C53A H53A 119.4 . . ?
C52B C53B H53B 119.5 . . ?
C52B C53B C54B 121.0(2) . . ?
C54B C53B H53B 119.5 . . ?
C53A C54A C55A 118.5(2) . . ?
C53A C54A C57A 120.3(2) . . ?
C55A C54A C57A 121.3(2) . . ?
C53B C54B C55B 118.6(2) . . ?
C53B C54B C57B 120.1(2) . . ?
C55B C54B C57B 121.4(2) . . ?
C54A C55A H55A 119.9 . . ?
C56A C55A C54A 120.3(2) . . ?
C56A C55A H55A 119.9 . . ?
C54B C55B H55B 119.9 . . ?
C56B C55B C54B 120.3(2) . . ?
C56B C55B H55B 119.9 . . ?
C51A C56A H56A 119.3 . . ?
C55A C56A C51A 121.5(2) . . ?
C55A C56A H56A 119.3 . . ?
C51B C56B C55B 121.2(2) . . ?
C51B C56B H56B 119.4 . . ?
C55B C56B H56B 119.4 . . ?
O58A C57A C54A 116.7(2) . . ?
O59A C57A C54A 119.3(2) . . ?
O59A C57A O58A 124.0(2) . . ?
C54B C57B K9 117.14(16) . 3_566 ?
O58B C57B K9 41.23(13) . 3_566 ?
O58B C57B C54B 117.0(2) . . ?
O58B C57B O59B 124.2(2) . . ?
O59B C57B K9 109.23(16) . 3_566 ?
O59B C57B C54B 118.8(2) . . ?
K6 O58A K4 88.93(6) 3_576 2_656 ?
C57A O58A K4 144.49(18) . 2_656 ?
C57A O58A K6 125.78(18) . 3_576 ?
K9 O58B K1 90.05(6) 3_566 2_646 ?
C57B O58B K1 148.13(18) . 2_646 ?
C57B O58B K9 120.97(17) . 3_566 ?
K7 O59A K2 97.52(7) . 2_656 ?
C57A O59A K2 112.91(17) . 2_656 ?
C57A O59A K7 149.51(18) . . ?
K5 O59B K8 98.07(7) . 2_656 ?
C57B O59B K5 147.45(18) . . ?
C57B O59B K8 114.45(17) . 2_656 ?
K6 O62A K4 76.47(13) . 4_475 ?
K4 O62B K6 82.13(17) 4_475 . ?
K9 O63 K6 73.82(7) . 2_546 ?
K2 O64 K5 135.28(7) 2_646 3_566 ?
K2 O64 K9 93.94(6) 2_646 . ?
K3 O64 K2 74.92(5) 2_646 2_646 ?
K3 O64 K5 82.73(6) 2_646 3_566 ?
K3 O64 K9 147.56(7) 2_646 . ?
K9 O64 K5 123.23(6) . 3_566 ?
K1 O65 K2 125.52(6) 1_545 3_767 ?
K3 O65 K1 80.28(5) 2_746 1_545 ?
K3 O65 K2 134.29(7) 2_746 3_767 ?
K8 O65 K1 126.29(7) . 1_545 ?
K8 O65 K2 103.84(7) . 3_767 ?
K8 O65 K3 79.24(6) . 2_746 ?
K2 O66 K3 78.85(6) . . ?
K2 O66 K4 126.28(7) . . ?
K2 O66 K8 105.14(7) . 3_767 ?
K3 O66 K4 80.81(5) . . ?
K3 O66 K8 134.78(7) . 3_767 ?
K4 O66 K8 124.04(6) . 3_767 ?
K3 O68 K6 146.03(7) . 1_655 ?
K3 O68 K7 83.80(6) . 3_676 ?
K3 O68 K8 75.14(5) . 2_756 ?
K6 O68 K7 123.38(6) 1_655 3_676 ?
K8 O68 K6 93.92(6) 2_756 1_655 ?
K8 O68 K7 134.67(7) 2_756 3_676 ?
K4 O69A K1 82.91(17) . 2_746 ?
K4 O69B K1 82.92(18) . 2_746 ?
C71A O70A K5 136.6(5) . . ?
C71B O70A K5 146.1(9) . . ?
K1 O60B K9 81.4(2) . 4_676 ?
K1 O60A K9 80.4(2) . 4_676 ?
C73A N72A C74A 131.8(7) . . ?
C74B N72A C71B 130.7(10) . . ?
C74B N72A C73B 130.9(11) . . ?
C71A N72A C73A 117.0(6) . . ?
C71A N72A C74A 110.9(6) . . ?
C71B N72A C73B 96.5(9) . . ?
N72A C73A H73A 109.5 . . ?
N72A C73A H73B 109.5 . . ?
N72A C73A H73C 109.5 . . ?
H73A C73A H73B 109.5 . . ?
H73A C73A H73C 109.5 . . ?
H73B C73A H73C 109.5 . . ?
N72A C74B H74A 109.5 . . ?
N72A C74B H74B 109.5 . . ?
N72A C74B H74C 109.5 . . ?
H74A C74B H74B 109.5 . . ?
H74A C74B H74C 109.5 . . ?
H74B C74B H74C 109.5 . . ?
O70A C71A N72A 120.1(7) . . ?
O70A C71A H71A 119.9 . . ?
N72A C71A H71A 119.9 . . ?
O70A C71B N72A 118.2(14) . . ?
O70A C71B H71B 120.9 . . ?
N72A C71B H71B 120.9 . . ?
N72A C73B H73D 109.5 . . ?
N72A C73B H73E 109.5 . . ?
N72A C73B H73F 109.5 . . ?
H73D C73B H73E 109.5 . . ?
H73D C73B H73F 109.5 . . ?
H73E C73B H73F 109.5 . . ?
N72A C74A H74D 109.5 . . ?
N72A C74A H74E 109.5 . . ?
N72A C74A H74F 109.5 . . ?
H74D C74A H74E 109.5 . . ?
H74D C74A H74F 109.5 . . ?
H74E C74A H74F 109.5 . . ?

loop_
_geom_bond_atom_site_label_1
_geom_bond_atom_site_label_2
_geom_bond_distance
_geom_bond_site_symmetry_2
_geom_bond_publ_flag
K1 K3 3.8536(11) 2_756 ?
K1 K4 3.7502(12) 2_756 ?
K1 C27A 3.536(3) . ?
K1 O29A 2.670(2) . ?
K1 O29B 2.723(2) 2_756 ?
K1 O49B 2.729(3) 4_676 ?
K1 O58B 2.782(2) 2_656 ?
K1 O65 3.192(2) 1_565 ?
K1 O69A 2.886(7) 2_756 ?
K1 O69B 2.853(7) 2_756 ?
K1 O60B 2.741(8) . ?
K1 O60A 2.803(9) . ?
C1A H1A 0.9500 . ?
C1A C2A 1.398(4) . ?
C1A C14A 1.397(4) . ?
C1B H1B 0.9500 . ?
C1B C2B 1.393(4) . ?
C1B C14B 1.395(4) . ?
K2 K3 3.4709(12) . ?
K2 K7 4.1501(14) 2_646 ?
K2 K7 4.2982(15) 3_676 ?
K2 O28B 2.853(2) . ?
K2 O39A 2.685(2) . ?
K2 C47B 3.317(3) 2_656 ?
K2 O48B 2.759(2) 2_656 ?
K2 O59A 2.858(2) 2_646 ?
K2 O64 2.896(2) 2_656 ?
K2 O65 3.242(2) 3_767 ?
K2 O66 2.694(2) . ?
K2 O67 3.059(8) . ?
C2A C3A 1.415(4) . ?
C2A C21A 1.491(3) . ?
C2B C3B 1.414(4) . ?
C2B C21B 1.488(3) . ?
K3 K8 3.4822(11) 2_756 ?
K3 C27A 3.186(3) 2_746 ?
K3 C27B 3.184(3) . ?
K3 O28A 2.917(2) 2_746 ?
K3 O28B 2.938(2) . ?
K3 O29A 2.774(2) 2_746 ?
K3 O29B 2.765(2) . ?
K3 O64 2.810(2) 2_656 ?
K3 O65 2.765(2) 2_756 ?
K3 O66 2.770(2) . ?
K3 O68 2.804(2) . ?
C3A C4A 1.437(4) . ?
C3A C15A 1.430(3) . ?
C3B C4B 1.438(4) . ?
C3B C15B 1.427(3) . ?
K4 K1 3.7502(12) 2_746 ?
K4 K6 3.8383(12) 4_676 ?
K4 O29A 2.719(2) 2_746 ?
K4 O29B 2.695(2) . ?
K4 C47A 3.525(3) 4_676 ?
K4 O49A 2.733(2) 4_676 ?
K4 O58A 2.747(2) 2_646 ?
K4 O62A 3.143(6) 4_676 ?
K4 O62B 2.895(7) 4_676 ?
K4 O66 3.184(2) . ?
K4 O69A 2.777(7) . ?
K4 O69B 2.811(7) . ?
C4A H4A 0.9500 . ?
C4A C5A 1.354(4) . ?
C4B H4B 0.9500 . ?
C4B C5B 1.354(4) . ?
K5 K3 4.0719(13) 4_475 ?
K5 K8 4.1757(14) 2_656 ?
K5 K8 4.2255(15) 3_666 ?
K5 C27A 3.373(3) 3_676 ?
K5 O28A 2.682(2) 3_676 ?
K5 C37B 3.473(3) 3_666 ?
K5 O39B 2.712(2) 3_666 ?
K5 O48A 2.664(2) . ?
K5 O59B 2.670(2) . ?
K5 O64 3.323(2) 3_566 ?
K5 O70A 2.676(3) . ?
C5A H5A 0.9500 . ?
C5A C6A 1.434(4) . ?
C5B H5B 0.9500 . ?
C5B C6B 1.434(4) . ?
K6 K4 3.8384(12) 4_475 ?
K6 K8 4.5077(12) 2_656 ?
K6 K9 3.7271(12) 2_556 ?
K6 C37B 3.534(3) 2_656 ?
K6 O38A 2.712(2) 1_455 ?
K6 O38B 2.709(2) 2_656 ?
K6 O49A 2.638(2) . ?
K6 O58A 2.732(2) 3_576 ?
K6 O62A 3.058(6) . ?
K6 O62B 2.948(7) . ?
K6 O63 3.234(3) 2_556 ?
K6 O68 3.253(2) 1_455 ?
C6A C7A 1.413(4) . ?
C6A C16A 1.430(3) . ?
C6B C7B 1.410(4) . ?
C6B C16B 1.431(3) . ?
K7 K2 4.2981(15) 3_676 ?
K7 K2 4.1501(14) 2_656 ?
K7 K3 4.1432(13) 3_676 ?
K7 C27B 3.364(3) 3_676 ?
K7 O28B 2.694(2) 3_676 ?
K7 C37A 3.485(3) 3_676 ?
K7 O39A 2.740(2) 3_676 ?
K7 O48B 2.688(2) 1_565 ?
K7 O59A 2.658(2) . ?
K7 O68 3.369(2) 3_676 ?
K7 O61A 2.700(4) . ?
K7 O61B 2.681(9) . ?
C7A C8A 1.388(4) . ?
C7A C31A 1.485(3) . ?
C7B C8B 1.394(4) . ?
C7B C31B 1.491(3) . ?
K8 K3 3.4821(12) 2_746 ?
K8 K5 4.2255(14) 3_666 ?
K8 K5 4.1758(14) 2_646 ?
K8 K6 4.5075(12) 2_646 ?
K8 O28A 2.835(2) 1_545 ?
K8 O39B 2.666(2) . ?
K8 C47A 3.327(3) 2_646 ?
K8 O48A 2.778(2) 2_646 ?
K8 O59B 2.858(2) 2_646 ?
K8 O65 2.695(2) . ?
K8 O66 3.194(2) 3_767 ?
K8 O68 2.906(2) 2_746 ?
C8A H8A 0.9500 . ?
C8A C9A 1.392(4) . ?
C8B H8B 0.9500 . ?
C8B C9B 1.387(4) . ?
K9 K1 3.8929(12) 4_475 ?
K9 K2 4.4890(13) 2_646 ?
K9 K6 3.7272(12) 2_546 ?
K9 O38A 2.740(2) 2_646 ?
K9 O38B 2.697(2) 1_455 ?
K9 O49B 2.624(2) . ?
K9 C57B 3.540(3) 3_566 ?
K9 O58B 2.721(2) 3_566 ?
K9 O63 2.962(3) . ?
K9 O64 3.237(2) . ?
K9 O60B 3.206(10) 4_475 ?
K9 O60A 3.211(11) 4_475 ?
C9A C10A 1.413(4) . ?
C9A C41A 1.490(3) . ?
C9B C10B 1.416(4) . ?
C9B C41B 1.486(3) . ?
C10A C11A 1.433(4) . ?
C10A C16A 1.428(3) . ?
C10B C11B 1.433(3) . ?
C10B C16B 1.424(4) . ?
C11A H11A 0.9500 . ?
C11A C12A 1.353(4) . ?
C11B H11B 0.9500 . ?
C11B C12B 1.358(4) . ?
C12A H12A 0.9500 . ?
C12A C13A 1.435(3) . ?
C12B H12B 0.9500 . ?
C12B C13B 1.433(4) . ?
C13A C14A 1.418(4) . ?
C13A C15A 1.425(3) . ?
C13B C14B 1.416(4) . ?
C13B C15B 1.424(3) . ?
C14A C51A 1.488(3) . ?
C14B C51B 1.491(3) . ?
C15A C16A 1.430(4) . ?
C15B C16B 1.433(4) . ?
C21A C22A 1.404(4) . ?
C21A C26A 1.403(4) . ?
C21B C22B 1.401(4) . ?
C21B C26B 1.405(4) . ?
C22A H22A 0.9500 . ?
C22A C23A 1.392(4) . ?
C22B H22B 0.9500 . ?
C22B C23B 1.395(4) . ?
C23A H23A 0.9500 . ?
C23A C24A 1.396(4) . ?
C23B H23B 0.9500 . ?
C23B C24B 1.398(4) . ?
C24A C25A 1.394(4) . ?
C24A C27A 1.522(3) . ?
C24B C25B 1.384(4) . ?
C24B C27B 1.516(4) . ?
C25A H25A 0.9500 . ?
C25A C26A 1.384(4) . ?
C25B H25B 0.9500 . ?
C25B C26B 1.388(4) . ?
C26A H26A 0.9500 . ?
C26B H26B 0.9500 . ?
C27A K3 3.186(3) 2_756 ?
C27A K5 3.373(3) 3_676 ?
C27A O28A 1.263(3) . ?
C27A O29A 1.258(3) . ?
C27B K7 3.364(3) 3_676 ?
C27B O28B 1.273(3) . ?
C27B O29B 1.258(3) . ?
O28A K3 2.917(2) 2_756 ?
O28A K5 2.682(2) 3_676 ?
O28A K8 2.835(2) 1_565 ?
O28B K7 2.694(2) 3_676 ?
O29A K3 2.774(2) 2_756 ?
O29A K4 2.719(2) 2_756 ?
O29B K1 2.723(2) 2_746 ?
C31A C32A 1.401(4) . ?
C31A C36A 1.406(4) . ?
C31B C32B 1.398(4) . ?
C31B C36B 1.405(4) . ?
C32A H32A 0.9500 . ?
C32A C33A 1.396(4) . ?
C32B H32B 0.9500 . ?
C32B C33B 1.391(4) . ?
C33A H33A 0.9500 . ?
C33A C34A 1.391(4) . ?
C33B H33B 0.9500 . ?
C33B C34B 1.395(4) . ?
C34A C35A 1.386(4) . ?
C34A C37A 1.510(4) . ?
C34B C35B 1.392(4) . ?
C34B C37B 1.510(4) . ?
C35A H35A 0.9500 . ?
C35A C36A 1.385(4) . ?
C35B H35B 0.9500 . ?
C35B C36B 1.385(4) . ?
C36A H36A 0.9500 . ?
C36B H36B 0.9500 . ?
C37A K7 3.485(3) 3_676 ?
C37A O38A 1.263(3) . ?
C37A O39A 1.262(4) . ?
C37B K5 3.473(3) 3_666 ?
C37B K6 3.534(3) 2_646 ?
C37B O38B 1.266(3) . ?
C37B O39B 1.256(3) . ?
O38A K6 2.712(2) 1_655 ?
O38A K9 2.740(2) 2_656 ?
O38B K6 2.709(2) 2_646 ?
O38B K9 2.697(2) 1_655 ?
O39A K7 2.741(2) 3_676 ?
O39B K5 2.712(2) 3_666 ?
C41A C42A 1.396(4) . ?
C41A C46A 1.402(4) . ?
C41B C42B 1.410(4) . ?
C41B C46B 1.396(4) . ?
C42A H42A 0.9500 . ?
C42A C43A 1.393(4) . ?
C42B H42B 0.9500 . ?
C42B C43B 1.384(4) . ?
C43A H43A 0.9500 . ?
C43A C44A 1.394(4) . ?
C43B H43B 0.9500 . ?
C43B C44B 1.387(4) . ?
C44A C45A 1.390(4) . ?
C44A C47A 1.509(4) . ?
C44B C45B 1.396(4) . ?
C44B C47B 1.510(4) . ?
C45A H45A 0.9500 . ?
C45A C46A 1.383(4) . ?
C45B H45B 0.9500 . ?
C45B C46B 1.391(4) . ?
C46A H46A 0.9500 . ?
C46B H46B 0.9500 . ?
C47A K4 3.525(3) 4_475 ?
C47A K8 3.327(3) 2_656 ?
C47A O48A 1.260(4) . ?
C47A O49A 1.254(3) . ?
C47B K2 3.317(3) 2_646 ?
C47B O48B 1.262(4) . ?
C47B O49B 1.258(4) . ?
O48A K8 2.778(2) 2_656 ?
O48B K2 2.759(2) 2_646 ?
O48B K7 2.688(2) 1_545 ?
O49A K4 2.733(2) 4_475 ?
O49B K1 2.729(2) 4_475 ?
C51A C52A 1.399(4) . ?
C51A C56A 1.407(4) . ?
C51B C52B 1.405(4) . ?
C51B C56B 1.395(4) . ?
C52A H52A 0.9500 . ?
C52A C53A 1.383(4) . ?
C52B H52B 0.9500 . ?
C52B C53B 1.385(4) . ?
C53A H53A 0.9500 . ?
C53A C54A 1.388(4) . ?
C53B H53B 0.9500 . ?
C53B C54B 1.391(4) . ?
C54A C55A 1.402(4) . ?
C54A C57A 1.506(3) . ?
C54B C55B 1.401(4) . ?
C54B C57B 1.509(3) . ?
C55A H55A 0.9500 . ?
C55A C56A 1.387(4) . ?
C55B H55B 0.9500 . ?
C55B C56B 1.397(4) . ?
C56A H56A 0.9500 . ?
C56B H56B 0.9500 . ?
C57A O58A 1.268(3) . ?
C57A O59A 1.263(3) . ?
C57B K9 3.540(3) 3_566 ?
C57B O58B 1.262(3) . ?
C57B O59B 1.267(3) . ?
O58A K4 2.747(2) 2_656 ?
O58A K6 2.732(2) 3_576 ?
O58B K1 2.782(2) 2_646 ?
O58B K9 2.721(2) 3_566 ?
O59A K2 2.858(2) 2_656 ?
O59B K8 2.858(2) 2_656 ?
O62A K4 3.143(6) 4_475 ?
O62B K4 2.895(7) 4_475 ?
O63 K6 3.234(3) 2_546 ?
O64 K2 2.896(2) 2_646 ?
O64 K3 2.810(2) 2_646 ?
O64 K5 3.323(2) 3_566 ?
O65 K1 3.192(2) 1_545 ?
O65 K2 3.242(2) 3_767 ?
O65 K3 2.765(2) 2_746 ?
O66 K8 3.194(2) 3_767 ?
O68 K6 3.253(2) 1_655 ?
O68 K7 3.369(2) 3_676 ?
O68 K8 2.906(2) 2_756 ?
O69A K1 2.886(7) 2_746 ?
O69B K1 2.853(7) 2_746 ?
O70A C71A 1.175(10) . ?
O70A C71B 1.201(14) . ?
O60B K9 3.206(10) 4_676 ?
O60A K9 3.211(11) 4_676 ?
N72A C73A 1.460(10) . ?
N72A C74B 1.383(13) . ?
N72A C71A 1.457(9) . ?
N72A C71B 1.457(18) . ?
N72A C73B 1.555(14) . ?
N72A C74A 1.465(10) . ?
C73A H73A 0.9800 . ?
C73A H73B 0.9800 . ?
C73A H73C 0.9800 . ?
C74B H74A 0.9800 . ?
C74B H74B 0.9800 . ?
C74B H74C 0.9800 . ?
C71A H71A 0.9500 . ?
C71B H71B 0.9500 . ?
C73B H73D 0.9800 . ?
C73B H73E 0.9800 . ?
C73B H73F 0.9800 . ?
C74A H74D 0.9800 . ?
C74A H74E 0.9800 . ?
C74A H74F 0.9800 . ?

loop_
_geom_torsion_atom_site_label_1
_geom_torsion_atom_site_label_2
_geom_torsion_atom_site_label_3
_geom_torsion_atom_site_label_4
_geom_torsion
_geom_torsion_site_symmetry_1
_geom_torsion_site_symmetry_2
_geom_torsion_site_symmetry_3
_geom_torsion_site_symmetry_4
_geom_torsion_publ_flag
K1 C27A O28A K3 53.05(13) . . . 2_756 ?
K1 C27A O28A K5 146.66(9) . . . 3_676 ?
K1 C27A O28A K8 -9.7(4) . . . 1_565 ?
K1 C27A O29A K3 -95.09(15) . . . 2_756 ?
K1 C27A O29A K4 164.6(4) . . . 2_756 ?
C1A C2A C3A C4A -169.5(2) . . . . ?
C1A C2A C3A C15A 8.0(4) . . . . ?
C1A C2A C21A C22A 38.5(4) . . . . ?
C1A C2A C21A C26A -137.2(3) . . . . ?
C1A C14A C51A C52A -137.4(3) . . . . ?
C1A C14A C51A C56A 38.4(4) . . . . ?
C1B C2B C3B C4B -169.8(2) . . . . ?
C1B C2B C3B C15B 8.0(4) . . . . ?
C1B C2B C21B C22B 36.2(4) . . . . ?
C1B C2B C21B C26B -139.8(3) . . . . ?
C1B C14B C51B C52B -134.0(3) . . . . ?
C1B C14B C51B C56B 41.0(4) . . . . ?
K2 C47B O48B K7 -172.4(5) 2_646 . . 1_545 ?
K2 C47B O49B K1 -118.76(15) 2_646 . . 4_475 ?
K2 C47B O49B K9 55.0(3) 2_646 . . . ?
C2A C1A C14A C13A -3.6(4) . . . . ?
C2A C1A C14A C51A 175.8(2) . . . . ?
C2A C3A C4A C5A -176.4(3) . . . . ?
C2A C3A C15A C13A -4.2(4) . . . . ?
C2A C3A C15A C16A 176.4(2) . . . . ?
C2A C21A C22A C23A -175.7(2) . . . . ?
C2A C21A C26A C25A 177.1(2) . . . . ?
C2B C1B C14B C13B -3.6(4) . . . . ?
C2B C1B C14B C51B 175.3(2) . . . . ?
C2B C3B C4B C5B -175.1(3) . . . . ?
C2B C3B C15B C13B -4.3(4) . . . . ?
C2B C3B C15B C16B 175.5(2) . . . . ?
C2B C21B C22B C23B -177.0(2) . . . . ?
C2B C21B C26B C25B 179.1(2) . . . . ?
K3 C27A O28A K5 93.62(11) 2_756 . . 3_676 ?
K3 C27A O28A K8 -62.8(3) 2_756 . . 1_565 ?
K3 C27A O29A K1 95.09(15) 2_756 . . . ?
K3 C27A O29A K4 -100.3(3) 2_756 . . 2_756 ?
K3 C27B O28B K2 -59.6(3) . . . . ?
K3 C27B O28B K7 94.61(11) . . . 3_676 ?
K3 C27B O29B K1 -98.4(3) . . . 2_746 ?
K3 C27B O29B K4 96.63(18) . . . . ?
C3A C2A C21A C22A -143.3(3) . . . . ?
C3A C2A C21A C26A 41.0(4) . . . . ?
C3A C4A C5A C6A 0.7(4) . . . . ?
C3A C15A C16A C6A -0.7(4) . . . . ?
C3A C15A C16A C10A 180.0(2) . . . . ?
C3B C2B C21B C22B -145.2(3) . . . . ?
C3B C2B C21B C26B 38.8(4) . . . . ?
C3B C4B C5B C6B -0.5(4) . . . . ?
C3B C15B C16B C6B -0.2(4) . . . . ?
C3B C15B C16B C10B 180.0(2) . . . . ?
K4 C47A O48A K5 82.1(4) 4_475 . . . ?
K4 C47A O48A K8 -103.22(11) 4_475 . . 2_656 ?
K4 C47A O49A K6 -179.1(5) 4_475 . . . ?
C4A C3A C15A C13A 173.4(2) . . . . ?
C4A C3A C15A C16A -6.0(4) . . . . ?
C4A C5A C6A C7A 175.9(3) . . . . ?
C4A C5A C6A C16A -7.4(4) . . . . ?
C4B C3B C15B C13B 173.6(2) . . . . ?
C4B C3B C15B C16B -6.6(4) . . . . ?
C4B C5B C6B C7B 176.8(3) . . . . ?
C4B C5B C6B C16B -6.4(4) . . . . ?
K5 C27A O28A K3 -93.62(11) 3_676 . . 2_756 ?
K5 C27A O28A K8 -156.4(4) 3_676 . . 1_565 ?
K5 C27A O29A K1 141.53(12) 3_676 . . . ?
K5 C27A O29A K3 46.45(18) 3_676 . . 2_756 ?
K5 C27A O29A K4 -53.9(4) 3_676 . . 2_756 ?
K5 C37B O38B K6 -134.90(11) 3_666 . . 2_646 ?
K5 C37B O38B K9 62.4(4) 3_666 . . 1_655 ?
K5 C37B O39B K8 141.3(3) 3_666 . . . ?
K5 O70A C71A N72A 154.5(4) . . . . ?
K5 O70A C71B N72A -146.6(9) . . . . ?
C5A C6A C7A C8A 170.0(2) . . . . ?
C5A C6A C7A C31A -10.9(4) . . . . ?
C5A C6A C16A C10A -173.3(2) . . . . ?
C5A C6A C16A C15A 7.4(4) . . . . ?
C5B C6B C7B C8B 169.7(2) . . . . ?
C5B C6B C7B C31B -11.1(4) . . . . ?
C5B C6B C16B C10B -173.5(2) . . . . ?
C5B C6B C16B C15B 6.6(4) . . . . ?
K6 C37B O38B K9 -162.7(5) 2_646 . . 1_655 ?
K6 C37B O39B K5 -135.34(10) 2_646 . . 3_666 ?
K6 C37B O39B K8 6.0(3) 2_646 . . . ?
C6A C7A C8A C9A 2.5(4) . . . . ?
C6A C7A C31A C32A -41.2(4) . . . . ?
C6A C7A C31A C36A 143.3(3) . . . . ?
C6B C7B C8B C9B 3.4(4) . . . . ?
C6B C7B C31B C32B -44.3(4) . . . . ?
C6B C7B C31B C36B 141.2(3) . . . . ?
K7 C27B O28B K2 -154.2(4) 3_676 . . . ?
K7 C27B O28B K3 -94.61(11) 3_676 . . . ?
K7 C27B O29B K1 -55.3(3) 3_676 . . 2_746 ?
K7 C27B O29B K3 43.2(2) 3_676 . . . ?
K7 C27B O29B K4 139.82(13) 3_676 . . . ?
K7 C37A O38A K6 64.7(4) 3_676 . . 1_655 ?
K7 C37A O38A K9 -134.31(13) 3_676 . . 2_656 ?
K7 C37A O39A K2 138.7(3) 3_676 . . . ?
C7A C6A C16A C10A 3.4(4) . . . . ?
C7A C6A C16A C15A -175.8(3) . . . . ?
C7A C8A C9A C10A 5.0(4) . . . . ?
C7A C8A C9A C41A -173.8(2) . . . . ?
C7A C31A C32A C33A -177.0(2) . . . . ?
C7A C31A C36A C35A 175.4(2) . . . . ?
C7B C6B C16B C10B 3.4(4) . . . . ?
C7B C6B C16B C15B -176.5(3) . . . . ?
C7B C8B C9B C10B 4.0(4) . . . . ?
C7B C8B C9B C41B -174.0(2) . . . . ?
C7B C31B C32B C33B -174.5(2) . . . . ?
C7B C31B C36B C35B 173.6(2) . . . . ?
K8 C47A O48A K5 -174.6(5) 2_656 . . . ?
K8 C47A O49A K4 -122.23(13) 2_656 . . 4_475 ?
K8 C47A O49A K6 58.6(4) 2_656 . . . ?
C8A C7A C31A C32A 137.9(3) . . . . ?
C8A C7A C31A C36A -37.6(4) . . . . ?
C8A C9A C10A C11A 169.1(2) . . . . ?
C8A C9A C10A C16A -8.1(4) . . . . ?
C8A C9A C41A C42A -37.9(4) . . . . ?
C8A C9A C41A C46A 136.3(3) . . . . ?
C8B C7B C31B C32B 134.9(3) . . . . ?
C8B C7B C31B C36B -39.6(4) . . . . ?
C8B C9B C10B C11B 169.1(2) . . . . ?
C8B C9B C10B C16B -7.6(4) . . . . ?
C8B C9B C41B C42B -36.3(4) . . . . ?
C8B C9B C41B C46B 138.5(3) . . . . ?
K9 C57B O58B K1 165.3(4) 3_566 . . 2_646 ?
K9 C57B O59B K5 -78.9(3) 3_566 . . . ?
K9 C57B O59B K8 103.88(12) 3_566 . . 2_656 ?
C9A C10A C11A C12A 176.7(3) . . . . ?
C9A C10A C16A C6A 4.0(4) . . . . ?
C9A C10A C16A C15A -176.7(2) . . . . ?
C9A C41A C42A C43A 175.2(2) . . . . ?
C9A C41A C46A C45A -175.6(2) . . . . ?
C9B C10B C11B C12B 175.9(3) . . . . ?
C9B C10B C16B C6B 4.0(4) . . . . ?
C9B C10B C16B C15B -176.1(2) . . . . ?
C9B C41B C42B C43B 177.2(2) . . . . ?
C9B C41B C46B C45B -178.6(2) . . . . ?
C10A C9A C41A C42A 143.4(3) . . . . ?
C10A C9A C41A C46A -42.4(4) . . . . ?
C10A C11A C12A C13A -0.7(4) . . . . ?
C10B C9B C41B C42B 145.8(3) . . . . ?
C10B C9B C41B C46B -39.4(4) . . . . ?
C10B C11B C12B C13B 0.7(4) . . . . ?
C11A C10A C16A C6A -173.3(2) . . . . ?
C11A C10A C16A C15A 6.0(4) . . . . ?
C11A C12A C13A C14A -175.8(3) . . . . ?
C11A C12A C13A C15A 7.3(4) . . . . ?
C11B C10B C16B C6B -172.9(2) . . . . ?
C11B C10B C16B C15B 6.9(4) . . . . ?
C11B C12B C13B C14B -177.0(3) . . . . ?
C11B C12B C13B C15B 6.3(4) . . . . ?
C12A C13A C14A C1A -169.5(2) . . . . ?
C12A C13A C14A C51A 11.2(4) . . . . ?
C12A C13A C15A C3A 173.5(2) . . . . ?
C12A C13A C15A C16A -7.2(4) . . . . ?
C12B C13B C14B C1B -169.4(2) . . . . ?
C12B C13B C14B C51B 11.8(4) . . . . ?
C12B C13B C15B C3B 173.4(2) . . . . ?
C12B C13B C15B C16B -6.4(4) . . . . ?
C13A C14A C51A C52A 42.0(4) . . . . ?
C13A C14A C51A C56A -142.3(3) . . . . ?
C13A C15A C16A C6A 179.9(2) . . . . ?
C13A C15A C16A C10A 0.6(4) . . . . ?
C13B C14B C51B C52B 44.7(4) . . . . ?
C13B C14B C51B C56B -140.2(3) . . . . ?
C13B C15B C16B C6B 179.7(2) . . . . ?
C13B C15B C16B C10B -0.2(4) . . . . ?
C14A C1A C2A C3A -4.2(4) . . . . ?
C14A C1A C2A C21A 174.1(2) . . . . ?
C14A C13A C15A C3A -3.6(4) . . . . ?
C14A C13A C15A C16A 175.8(2) . . . . ?
C14A C51A C52A C53A 178.0(2) . . . . ?
C14A C51A C56A C55A -175.9(2) . . . . ?
C14B C1B C2B C3B -4.1(4) . . . . ?
C14B C1B C2B C21B 174.5(2) . . . . ?
C14B C13B C15B C3B -3.4(4) . . . . ?
C14B C13B C15B C16B 176.8(2) . . . . ?
C14B C51B C52B C53B 175.6(2) . . . . ?
C14B C51B C56B C55B -174.5(2) . . . . ?
C15A C3A C4A C5A 6.1(4) . . . . ?
C15A C13A C14A C1A 7.4(4) . . . . ?
C15A C13A C14A C51A -171.9(2) . . . . ?
C15B C3B C4B C5B 7.1(4) . . . . ?
C15B C13B C14B C1B 7.2(4) . . . . ?
C15B C13B C14B C51B -171.6(2) . . . . ?
C16A C6A C7A C8A -6.6(4) . . . . ?
C16A C6A C7A C31A 172.5(2) . . . . ?
C16A C10A C11A C12A -6.1(4) . . . . ?
C16B C6B C7B C8B -7.0(4) . . . . ?
C16B C6B C7B C31B 172.2(2) . . . . ?
C16B C10B C11B C12B -7.3(4) . . . . ?
C21A C2A C3A C4A 12.4(4) . . . . ?
C21A C2A C3A C15A -170.2(2) . . . . ?
C21A C22A C23A C24A -0.7(4) . . . . ?
C21B C2B C3B C4B 11.6(4) . . . . ?
C21B C2B C3B C15B -170.6(2) . . . . ?
C21B C22B C23B C24B -1.8(4) . . . . ?
C22A C21A C26A C25A 1.2(4) . . . . ?
C22A C23A C24A C25A -0.1(4) . . . . ?
C22A C23A C24A C27A -179.8(2) . . . . ?
C22B C21B C26B C25B 2.9(4) . . . . ?
C22B C23B C24B C25B 2.4(4) . . . . ?
C22B C23B C24B C27B -177.0(2) . . . . ?
C23A C24A C25A C26A 1.5(4) . . . . ?
C23A C24A C27A K1 129.4(2) . . . . ?
C23A C24A C27A K3 -118.0(8) . . . 2_756 ?
C23A C24A C27A K5 -54.5(3) . . . 3_676 ?
C23A C24A C27A O28A -8.9(4) . . . . ?
C23A C24A C27A O29A 172.4(2) . . . . ?
C23B C24B C25B C26B -0.3(4) . . . . ?
C23B C24B C27B K3 -118.5(6) . . . . ?
C23B C24B C27B K7 -57.0(3) . . . 3_676 ?
C23B C24B C27B O28B -12.9(4) . . . . ?
C23B C24B C27B O29B 168.2(3) . . . . ?
C24A C25A C26A C21A -2.1(4) . . . . ?
C24A C27A O28A K3 -167.9(2) . . . 2_756 ?
C24A C27A O28A K5 -74.3(3) . . . 3_676 ?
C24A C27A O28A K8 129.3(2) . . . 1_565 ?
C24A C27A O29A K1 -97.6(2) . . . . ?
C24A C27A O29A K3 167.29(19) . . . 2_756 ?
C24A C27A O29A K4 67.0(4) . . . 2_756 ?
C24B C25B C26B C21B -2.4(4) . . . . ?
C24B C27B O28B K2 137.9(2) . . . . ?
C24B C27B O28B K3 -162.5(2) . . . . ?
C24B C27B O28B K7 -67.9(3) . . . 3_676 ?
C24B C27B O29B K1 62.9(4) . . . 2_746 ?
C24B C27B O29B K3 161.3(2) . . . . ?
C24B C27B O29B K4 -102.0(3) . . . . ?
C25A C24A C27A K1 -50.3(3) . . . . ?
C25A C24A C27A K3 62.3(9) . . . 2_756 ?
C25A C24A C27A K5 125.8(2) . . . 3_676 ?
C25A C24A C27A O28A 171.4(2) . . . . ?
C25A C24A C27A O29A -7.2(4) . . . . ?
C25B C24B C27B K3 62.2(7) . . . . ?
C25B C24B C27B K7 123.7(2) . . . 3_676 ?
C25B C24B C27B O28B 167.8(2) . . . . ?
C25B C24B C27B O29B -11.1(4) . . . . ?
C26A C21A C22A C23A 0.1(4) . . . . ?
C26B C21B C22B C23B -0.8(4) . . . . ?
C27A C24A C25A C26A -178.9(2) . . . . ?
C27B C24B C25B C26B 179.1(2) . . . . ?
O28A C27A O29A K1 83.8(3) . . . . ?
O28A C27A O29A K3 -11.3(3) . . . 2_756 ?
O28A C27A O29A K4 -111.6(3) . . . 2_756 ?
O28B C27B O29B K1 -115.9(3) . . . 2_746 ?
O28B C27B O29B K3 -17.5(3) . . . . ?
O28B C27B O29B K4 79.2(3) . . . . ?
O29A C27A O28A K3 10.6(3) . . . 2_756 ?
O29A C27A O28A K5 104.2(3) . . . 3_676 ?
O29A C27A O28A K8 -52.2(5) . . . 1_565 ?
O29B C27B O28B K2 -43.3(5) . . . . ?
O29B C27B O28B K3 16.3(3) . . . . ?
O29B C27B O28B K7 110.9(3) . . . 3_676 ?
C31A C7A C8A C9A -176.7(2) . . . . ?
C31A C32A C33A C34A 1.9(4) . . . . ?
C31B C7B C8B C9B -175.8(2) . . . . ?
C31B C32B C33B C34B 1.6(4) . . . . ?
C32A C31A C36A C35A -0.3(4) . . . . ?
C32A C33A C34A C35A -0.8(4) . . . . ?
C32A C33A C34A C37A 178.9(2) . . . . ?
C32B C31B C36B C35B -1.2(4) . . . . ?
C32B C33B C34B C35B -2.2(4) . . . . ?
C32B C33B C34B C37B 176.9(2) . . . . ?
C33A C34A C35A C36A -0.8(4) . . . . ?
C33A C34A C37A K7 -121.8(2) . . . 3_676 ?
C33A C34A C37A O38A 10.0(4) . . . . ?
C33A C34A C37A O39A -167.8(3) . . . . ?
C33B C34B C35B C36B 1.2(4) . . . . ?
C33B C34B C37B K5 -123.7(2) . . . 3_666 ?
C33B C34B C37B K6 53.1(3) . . . 2_646 ?
C33B C34B C37B O38B 7.2(4) . . . . ?
C33B C34B C37B O39B -170.3(2) . . . . ?
C34A C35A C36A C31A 1.4(4) . . . . ?
C34A C37A O38A K6 -60.6(4) . . . 1_655 ?
C34A C37A O38A K9 100.3(3) . . . 2_656 ?
C34A C37A O39A K2 -139.7(2) . . . . ?
C34A C37A O39A K7 81.6(3) . . . 3_676 ?
C34B C35B C36B C31B 0.5(4) . . . . ?
C34B C37B O38B K6 97.3(2) . . . 2_646 ?
C34B C37B O38B K9 -65.4(4) . . . 1_655 ?
C34B C37B O39B K5 87.0(3) . . . 3_666 ?
C34B C37B O39B K8 -131.6(2) . . . . ?
C35A C34A C37A K7 57.8(3) . . . 3_676 ?
C35A C34A C37A O38A -170.4(3) . . . . ?
C35A C34A C37A O39A 11.8(4) . . . . ?
C35B C34B C37B K5 55.4(3) . . . 3_666 ?
C35B C34B C37B K6 -127.7(2) . . . 2_646 ?
C35B C34B C37B O38B -173.7(2) . . . . ?
C35B C34B C37B O39B 8.8(4) . . . . ?
C36A C31A C32A C33A -1.3(4) . . . . ?
C36B C31B C32B C33B 0.1(4) . . . . ?
C37A C34A C35A C36A 179.5(2) . . . . ?
C37B C34B C35B C36B -177.9(2) . . . . ?
O38A C37A O39A K2 42.7(4) . . . . ?
O38A C37A O39A K7 -96.0(3) . . . 3_676 ?
O38B C37B O39B K5 -90.3(3) . . . 3_666 ?
O38B C37B O39B K8 51.1(4) . . . . ?
O39A C37A O38A K6 117.0(3) . . . 1_655 ?
O39A C37A O38A K9 -82.0(3) . . . 2_656 ?
O39B C37B O38B K6 -85.4(3) . . . 2_646 ?
O39B C37B O38B K9 111.9(4) . . . 1_655 ?
C41A C9A C10A C11A -12.2(4) . . . . ?
C41A C9A C10A C16A 170.6(2) . . . . ?
C41A C42A C43A C44A -0.3(4) . . . . ?
C41B C9B C10B C11B -12.9(4) . . . . ?
C41B C9B C10B C16B 170.4(2) . . . . ?
C41B C42B C43B C44B 0.7(4) . . . . ?
C42A C41A C46A C45A -1.2(4) . . . . ?
C42A C43A C44A C45A 0.2(4) . . . . ?
C42A C43A C44A C47A 179.6(2) . . . . ?
C42B C41B C46B C45B -3.7(4) . . . . ?
C42B C43B C44B C45B -2.3(4) . . . . ?
C42B C43B C44B C47B 175.7(2) . . . . ?
C43A C44A C45A C46A -0.7(4) . . . . ?
C43A C44A C47A K4 -126.9(2) . . . 4_475 ?
C43A C44A C47A K8 71.1(3) . . . 2_656 ?
C43A C44A C47A O48A 5.8(4) . . . . ?
C43A C44A C47A O49A -175.1(3) . . . . ?
C43B C44B C45B C46B 0.8(4) . . . . ?
C43B C44B C47B K2 74.5(3) . . . 2_646 ?
C43B C44B C47B O48B 11.3(4) . . . . ?
C43B C44B C47B O49B -168.6(3) . . . . ?
C44A C45A C46A C41A 1.2(4) . . . . ?
C44A C47A O48A K5 -55.1(5) . . . . ?
C44A C47A O48A K8 119.5(2) . . . 2_656 ?
C44A C47A O49A K4 102.9(2) . . . 4_475 ?
C44A C47A O49A K6 -76.3(4) . . . . ?
C44B C45B C46B C41B 2.2(4) . . . . ?
C44B C47B O48B K2 111.8(2) . . . 2_646 ?
C44B C47B O48B K7 -60.6(5) . . . 1_545 ?
C44B C47B O49B K1 109.7(2) . . . 4_475 ?
C44B C47B O49B K9 -76.6(4) . . . . ?
C45A C44A C47A K4 52.4(3) . . . 4_475 ?
C45A C44A C47A K8 -109.6(3) . . . 2_656 ?
C45A C44A C47A O48A -174.9(2) . . . . ?
C45A C44A C47A O49A 4.2(4) . . . . ?
C45B C44B C47B K2 -107.5(3) . . . 2_646 ?
C45B C44B C47B O48B -170.8(3) . . . . ?
C45B C44B C47B O49B 9.4(4) . . . . ?
C46A C41A C42A C43A 0.8(4) . . . . ?
C46B C41B C42B C43B 2.2(4) . . . . ?
C47A C44A C45A C46A -180.0(2) . . . . ?
C47B C44B C45B C46B -177.2(2) . . . . ?
O48A C47A O49A K4 -78.1(3) . . . 4_475 ?
O48A C47A O49A K6 102.8(4) . . . . ?
O48B C47B O49B K1 -70.2(4) . . . 4_475 ?
O48B C47B O49B K9 103.5(3) . . . . ?
O49A C47A O48A K5 125.8(4) . . . . ?
O49A C47A O48A K8 -59.5(3) . . . 2_656 ?
O49B C47B O48B K2 -68.3(3) . . . 2_646 ?
O49B C47B O48B K7 119.3(4) . . . 1_545 ?
C51A C52A C53A C54A -2.6(4) . . . . ?
C51B C52B C53B C54B -1.8(4) . . . . ?
C52A C51A C56A C55A 0.1(4) . . . . ?
C52A C53A C54A C55A 1.0(4) . . . . ?
C52A C53A C54A C57A -179.4(2) . . . . ?
C52B C51B C56B C55B 0.8(4) . . . . ?
C52B C53B C54B C55B 2.2(4) . . . . ?
C52B C53B C54B C57B -177.7(2) . . . . ?
C53A C54A C55A C56A 1.0(4) . . . . ?
C53A C54A C57A O58A -12.7(4) . . . . ?
C53A C54A C57A O59A 166.6(2) . . . . ?
C53B C54B C55B C56B -1.1(4) . . . . ?
C53B C54B C57B K9 -56.5(3) . . . 3_566 ?
C53B C54B C57B O58B -9.9(4) . . . . ?
C53B C54B C57B O59B 168.8(2) . . . . ?
C54A C55A C56A C51A -1.6(4) . . . . ?
C54A C57A O58A K4 61.4(4) . . . 2_656 ?
C54A C57A O58A K6 -104.6(2) . . . 3_576 ?
C54A C57A O59A K2 -113.0(2) . . . 2_656 ?
C54A C57A O59A K7 63.4(4) . . . . ?
C54B C55B C56B C51B -0.4(4) . . . . ?
C54B C57B O58B K1 64.1(4) . . . 2_646 ?
C54B C57B O58B K9 -101.2(2) . . . 3_566 ?
C54B C57B O59B K5 59.1(4) . . . . ?
C54B C57B O59B K8 -118.1(2) . . . 2_656 ?
C55A C54A C57A O58A 166.9(2) . . . . ?
C55A C54A C57A O59A -13.8(4) . . . . ?
C55B C54B C57B K9 123.7(2) . . . 3_566 ?
C55B C54B C57B O58B 170.2(2) . . . . ?
C55B C54B C57B O59B -11.1(4) . . . . ?
C56A C51A C52A C53A 2.0(4) . . . . ?
C56B C51B C52B C53B 0.3(4) . . . . ?
C57A C54A C55A C56A -178.5(2) . . . . ?
C57B C54B C55B C56B 178.8(2) . . . . ?
O58A C57A O59A K2 66.2(3) . . . 2_656 ?
O58A C57A O59A K7 -117.4(3) . . . . ?
O58B C57B O59B K5 -122.4(3) . . . . ?
O58B C57B O59B K8 60.4(3) . . . 2_656 ?
O59A C57A O58A K4 -117.8(3) . . . 2_656 ?
O59A C57A O58A K6 76.1(3) . . . 3_576 ?
O59B C57B O58B K1 -114.5(3) . . . 2_646 ?
O59B C57B O58B K9 80.2(3) . . . 3_566 ?
C73A N72A C71A O70A -6.0(12) . . . . ?
C74B N72A C71B O70A -12(2) . . . . ?
C73B N72A C71B O70A -177.6(15) . . . . ?
C74A N72A C71A O70A 179.4(9) . . . . ?

loop_
_platon_squeeze_void_nr
_platon_squeeze_void_average_x
_platon_squeeze_void_average_y
_platon_squeeze_void_average_z
_platon_squeeze_void_volume
_platon_squeeze_void_count_electrons
_platon_squeeze_void_content
1 0.000 0.000 -0.036 557 149 ' '
2 1.000 0.500 0.006 557 149 ' '
3 0.438 0.747 0.138 98 32 ' '
4 0.562 0.247 0.362 98 32 ' '
5 0.438 0.753 0.638 98 32 ' '
6 0.562 0.253 0.862 98 32 ' '
